data_7112254
loop_
_publ_author_name
'Ping Jin'
'Harshita Kumari'
'Stuart Kennedy'
'Charles L. Barnes'
'Simon J. Teat'
'Scott J. Dalgarno'
'Jerry L. Atwood'

_publ_section_title
;
 Structural alteration of the metal-organic pyrogallol[4]arene
 nano-capsule motif by incorporation of large metal centres
;
_journal_name_full Chem.Commun.
_journal_page_first 4508
_journal_paper_doi 10.1039/C4CC00202D
_journal_volume 50
_journal_year 2014
_chemical_formula_sum 'C270 H452 Cd3 Ga17 N4 O152'
_chemical_formula_weight 7708.77
_chemical_name_common PGC4GaCd
_chemical_name_systematic
;
 ?
;
_space_group_crystal_system monoclinic
_space_group_IT_number 15
_space_group_name_Hall '-C 2yc'
_space_group_name_H-M_alt 'C 1 2/c 1'
_symmetry_space_group_name_Hall '-C 2yc'
_symmetry_space_group_name_H-M 'C 1 2/c 1'
_atom_sites_solution_hydrogens geom
_audit_creation_method SHELXL-2013
_cell_angle_alpha 90
_cell_angle_beta 97.087(2)
_cell_angle_gamma 90
_cell_formula_units_Z 4
_cell_length_a 32.6322(13)
_cell_length_b 27.6208(11)
_cell_length_c 44.2453(17)
_cell_measurement_temperature 100(2)
_cell_volume 39575(3)
_computing_cell_refinement 'Bruker SAINT v7.34a'
_computing_data_collection 'Bruker APEX 2'
_computing_data_reduction 'Bruker SAINT v7.34a'
_computing_molecular_graphics 'XSeed (Barbour, 2001)'
_computing_publication_material 'CIFTAB (Sheldrick, 1997)'
_computing_structure_refinement 'SHELXL-2013 (Sheldrick, 2013)'
_computing_structure_solution 'SHELXT (beta verion)'
_diffrn_measured_fraction_theta_full 0.438
_diffrn_measured_fraction_theta_max 0.995
_diffrn_measurement_device_type 'Bruker APEXII CCD area detector'
_diffrn_measurement_method '\w rotation with narrow frames'
_diffrn_radiation_monochromator 'silicon 111'
_diffrn_radiation_type synchrotron
_diffrn_radiation_wavelength 0.7749
_diffrn_reflns_av_R_equivalents 0.0716
_diffrn_reflns_av_unetI/netI 0.0664
_diffrn_reflns_Laue_measured_fraction_full 0.438
_diffrn_reflns_Laue_measured_fraction_max 0.995
_diffrn_reflns_limit_h_max 29
_diffrn_reflns_limit_h_min -29
_diffrn_reflns_limit_k_max 24
_diffrn_reflns_limit_k_min -25
_diffrn_reflns_limit_l_max 40
_diffrn_reflns_limit_l_min -40
_diffrn_reflns_number 52216
_diffrn_reflns_point_group_measured_fraction_full 0.438
_diffrn_reflns_point_group_measured_fraction_max 0.995
_diffrn_reflns_theta_full 27.706
_diffrn_reflns_theta_max 20.690
_diffrn_reflns_theta_min 2.321
_diffrn_source 'Advanced Light Source station 11.3.1'
_diffrn_standards_decay_% 0.0
_exptl_absorpt_coefficient_mu 1.667
_exptl_absorpt_correction_type multi-scan
_exptl_absorpt_process_details 'SADABS 2004 Bruker AXS, Manison, WI'
_exptl_crystal_colour Red
_exptl_crystal_density_diffrn 1.294
_exptl_crystal_description Block
_exptl_crystal_F_000 15948
_exptl_crystal_size_max 0.400
_exptl_crystal_size_mid 0.200
_exptl_crystal_size_min 0.100
_refine_diff_density_max 1.368
_refine_diff_density_min -0.933
_refine_diff_density_rms 0.157
_refine_ls_extinction_method none
_refine_ls_goodness_of_fit_ref 1.310
_refine_ls_hydrogen_treatment constr
_refine_ls_matrix_type full
_refine_ls_number_parameters 2177
_refine_ls_number_reflns 15666
_refine_ls_number_restraints 401
_refine_ls_restrained_S_all 1.366
_refine_ls_R_factor_all 0.1528
_refine_ls_R_factor_gt 0.1095
_refine_ls_shift/su_max 0.007
_refine_ls_shift/su_mean 0.000
_refine_ls_structure_factor_coef Fsqd
_refine_ls_weighting_details 'w=1/[\s^2^(Fo^2^)+(0.2000P)^2^] where P=(Fo^2^+2Fc^2^)/3'
_refine_ls_weighting_scheme calc
_refine_ls_wR_factor_gt 0.3085
_refine_ls_wR_factor_ref 0.3413
_reflns_Friedel_coverage 0.000
_reflns_number_gt 10060
_reflns_number_total 15666
_reflns_threshold_expression 'I > 2\s(I)'
_cod_data_source_file c4cc00202d2.cif
_cod_data_source_block 1
_cod_database_code 7112254
_shelx_space_group_comment
;
The symmetry employed for this shelxl refinement is uniquely defined
by the following loop, which should always be used as a source of
symmetry information in preference to the above space-group names.
They are only intended as comments.
;
_shelx_estimated_absorpt_t_min 0.555
_shelx_estimated_absorpt_t_max 0.851
_shelxl_version_number 2013-4

loop_
_space_group_symop_operation_xyz
'x, y, z'
'-x, y, -z+1/2'
'x+1/2, y+1/2, z'
'-x+1/2, y+1/2, -z+1/2'
'-x, -y, -z'
'x, -y, z-1/2'
'-x+1/2, -y+1/2, -z'
'x+1/2, -y+1/2, z-1/2'

loop_
_atom_site_label
_atom_site_type_symbol
_atom_site_fract_x
_atom_site_fract_y
_atom_site_fract_z
_atom_site_U_iso_or_equiv
_atom_site_adp_type
_atom_site_occupancy
_atom_site_site_symmetry_order
_atom_site_calc_flag
_atom_site_refinement_flags_posn
_atom_site_refinement_flags_adp
_atom_site_refinement_flags_occupancy
_atom_site_disorder_assembly
_atom_site_disorder_group
Cd1 Cd 0.61494(12) 0.71389(13) 0.30483(7) 0.0927(11) Uani 0.5 1 d . U P A 2
Cd2 Cd 0.69587(5) 0.97549(6) 0.27555(3) 0.0829(6) Uani 1 1 d . . . . .
Ga1 Ga 0.55140(6) 1.03585(7) 0.38743(5) 0.0678(7) Uani 1 1 d . . . . .
Ga2 Ga 0.48991(6) 0.93976(8) 0.42057(4) 0.0675(7) Uani 1 1 d . . . . .
Ga3 Ga 0.43468(6) 1.03485(7) 0.37311(5) 0.0678(7) Uani 1 1 d . . . . .
Ga4 Ga 0.48843(7) 0.77003(9) 0.41548(5) 0.0842(8) Uani 1 1 d . . . . .
Ga5 Ga 0.43447(7) 0.67703(9) 0.36302(6) 0.0856(8) Uani 1 1 d . . . . .
Ga6 Ga 0.54921(7) 0.67246(9) 0.38009(6) 0.0948(9) Uani 1 1 d . . . . .
Ga7 Ga 0.70541(8) 0.78974(9) 0.27668(5) 0.0874(8) Uani 1 1 d . . . . .
Ga8 Ga 0.6468(3) 0.6875(3) 0.31021(16) 0.142(2) Uani 0.5 1 d . U P A 1
Ga9 Ga 0.65450(8) 0.68802(9) 0.22902(6) 0.0940(8) Uani 1 1 d . . . . .
O1 O 0.6071(4) 1.0251(4) 0.4060(3) 0.073(4) Uani 1 1 d . . . . .
O2 O 0.5360(4) 0.9816(4) 0.4120(3) 0.073(3) Uani 1 1 d . . . . .
O3 O 0.5320(4) 0.8953(4) 0.4413(2) 0.064(3) Uani 1 1 d . . . . .
O4 O 0.5308(4) 0.8094(4) 0.4399(2) 0.069(3) Uani 1 1 d . . . . .
O5 O 0.5338(4) 0.7311(4) 0.4027(3) 0.086(4) Uani 1 1 d . . . . .
O6 O 0.6054(4) 0.6926(5) 0.3904(3) 0.076(4) Uani 1 1 d . . . . .
O7 O 0.6553(4) 0.7022(5) 0.3534(3) 0.092(4) Uani 1 1 d . . . . .
O8 O 0.6766(5) 0.7492(6) 0.3051(3) 0.105(5) Uani 1 1 d . . . . .
O9 O 0.7220(4) 0.8324(5) 0.3104(3) 0.082(4) Uani 1 1 d . . . . .
O10 O 0.7239(3) 0.9233(5) 0.3170(3) 0.084(4) Uani 1 1 d . . . . .
O11 O 0.6835(4) 1.0084(5) 0.3214(3) 0.091(4) Uani 1 1 d . . . . .
O12 O 0.6660(4) 1.0403(5) 0.3752(3) 0.075(4) Uani 1 1 d . . . . .
O13 O 0.3861(4) 1.0673(4) 0.1817(3) 0.078(4) Uani 1 1 d . . . . .
O14 O 0.3720(4) 1.0215(5) 0.2321(3) 0.074(3) Uani 1 1 d . . . . .
O15 O 0.3816(4) 1.0640(4) 0.2870(3) 0.074(3) Uani 1 1 d . . . . .
O16 O 0.4223(4) 1.0808(4) 0.3402(2) 0.065(3) Uani 1 1 d . . . . .
O17 O 0.4935(3) 1.0468(4) 0.3697(3) 0.067(3) Uani 1 1 d . . . . .
O18 O 0.5661(4) 1.0854(4) 0.3610(3) 0.071(3) Uani 1 1 d . . . . .
O19 O 0.6251(4) 0.6283(5) 0.2128(3) 0.080(4) Uani 1 1 d . . . . .
O20 O 0.6383(4) 0.6701(5) 0.2680(3) 0.090(4) Uani 1 1 d . . . . .
O21 O 0.6159(4) 0.6294(5) 0.3181(3) 0.089(4) Uani 1 1 d . . . . .
O22 O 0.5655(4) 0.6193(4) 0.3566(3) 0.084(4) Uani 1 1 d . . . . .
O23 O 0.4923(4) 0.6547(5) 0.3658(3) 0.085(4) Uani 1 1 d . . . . .
O24 O 0.4211(4) 0.6225(5) 0.3356(3) 0.080(4) Uani 1 1 d . . . . .
O25 O 0.4449(4) 0.8970(5) 0.4332(2) 0.069(3) Uani 1 1 d . . . . .
O26 O 0.4459(4) 0.9836(4) 0.4049(3) 0.075(4) Uani 1 1 d . . . . .
O27 O 0.3779(3) 1.0254(5) 0.3777(3) 0.070(3) Uani 1 1 d . . . . .
O28 O 0.3278(4) 1.0343(5) 0.3307(3) 0.085(4) Uani 1 1 d . . . . .
O29 O 0.3227(5) 0.9984(5) 0.2734(3) 0.102(5) Uani 1 1 d . . . . .
O30 O 0.2739(4) 0.9197(5) 0.2577(3) 0.083(4) Uani 1 1 d . . . . .
O31 O 0.2680(4) 0.8266(5) 0.2519(3) 0.087(4) Uani 1 1 d . . . . .
O32 O 0.3118(4) 0.7441(5) 0.2583(3) 0.086(4) Uani 1 1 d . . . . .
O33 O 0.3286(4) 0.6986(5) 0.3123(3) 0.090(4) Uani 1 1 d . . . . .
O34 O 0.3769(3) 0.6976(5) 0.3600(3) 0.087(4) Uani 1 1 d . . . . .
O35 O 0.4447(4) 0.7305(5) 0.3922(3) 0.086(4) Uani 1 1 d . . . . .
O36 O 0.4440(4) 0.8073(5) 0.4296(3) 0.073(4) Uani 1 1 d . . . . .
O37 O 0.5427(4) 1.0824(5) 0.4212(3) 0.099(4) Uani 1 1 d . . . . .
O38 O 0.5553(4) 0.9848(5) 0.3533(3) 0.096(4) Uani 1 1 d . . . . .
O39 O 0.4900(4) 0.9724(4) 0.4605(3) 0.081(4) Uani 1 1 d . . . . .
O40 O 0.4872(4) 0.9097(5) 0.3817(3) 0.084(4) Uani 1 1 d . . . . .
O41 O 0.4378(4) 1.0867(5) 0.4054(3) 0.088(4) Uani 1 1 d . . . . .
O42 O 0.4359(4) 0.9767(5) 0.3433(4) 0.106(5) Uani 1 1 d . . . . .
O43 O 0.4877(3) 0.7290(4) 0.4481(3) 0.075(4) Uani 1 1 d . . . . .
O44 O 0.4887(4) 0.8137(5) 0.3802(3) 0.093(4) Uani 1 1 d . . . . .
O45 O 0.4257(4) 0.6336(5) 0.3962(3) 0.100(4) Uani 1 1 d . . . . .
O46 O 0.4452(4) 0.7200(5) 0.3294(3) 0.109(5) Uani 1 1 d . . . . .
O47 O 0.5492(4) 0.6366(4) 0.4127(4) 0.099(5) Uani 1 1 d . . . . .
O48 O 0.5485(5) 0.7148(5) 0.3385(4) 0.126(6) Uani 1 1 d D . . . .
O49 O 0.6520(5) 0.8222(6) 0.2649(3) 0.115(5) Uani 1 1 d . . . . .
O50 O 0.7561(5) 0.7488(6) 0.2863(4) 0.122(5) Uani 1 1 d . . . . .
O51 O 0.6876(3) 0.6623(4) 0.3169(2) 0.057(3) Uani 1 1 d . . . . .
O53 O 0.6062(4) 0.7291(5) 0.2195(3) 0.104(5) Uani 1 1 d . . . . .
O54 O 0.7023(4) 0.6484(5) 0.2378(3) 0.099(4) Uani 1 1 d . . . . .
O55 O 0.582(2) 0.770(2) 0.2655(15) 0.13(2) Uiso 0.25 1 d . . P A 2
O56 O 0.5787(12) 0.7824(16) 0.3228(10) 0.013(12) Uiso 0.15 1 d D . P A 2
O57 O 0.5114(10) 0.7785(13) 0.3322(8) 0.142(13) Uani 0.5 1 d D . P A .
O58 O 0.7620(6) 0.9965(7) 0.2868(5) 0.152(5) Uani 1 1 d D U . . .
O59 O 0.7276(6) 1.0599(7) 0.2721(5) 0.153(6) Uani 1 1 d D U . . .
O60 O 0.7947(7) 1.0657(7) 0.2913(5) 0.179(7) Uani 1 1 d D U . . .
O61 O 0.6440(5) 0.9191(6) 0.2753(4) 0.039(4) Uani 0.5 1 d D U P . .
O62 O 0.6039(7) 0.9577(7) 0.3072(5) 0.066(6) Uani 0.5 1 d D U P . .
O63 O 0.6004(8) 0.8791(8) 0.3013(5) 0.085(7) Uani 0.5 1 d D U P . .
O64 O 0.4189(13) 0.9563(15) 0.2869(10) 0.173(15) Uiso 0.5 1 d . . P . .
O100 O 0.3721(9) 0.8679(10) 0.1266(7) 0.103(9) Uani 0.5 1 d . . P . .
O101 O 0.4810(12) 0.6305(13) 0.4419(9) 0.058(10) Uiso 0.25 1 d D U P . .
O102 O 0.4473(13) 0.5668(15) 0.4604(10) 0.076(11) Uani 0.25 1 d D U P . .
O103 O 0.4994(14) 0.5993(19) 0.4881(10) 0.095(12) Uani 0.25 1 d D U P . .
O104 O 0.3758(14) 0.6759(16) 0.4602(10) 0.177(16) Uiso 0.5 1 d . . P . .
O105 O 0.4754(16) 0.5076(17) 0.3954(11) 0.21(2) Uani 0.5 1 d . . P . .
O106 O 0.5876(19) 0.671(2) 0.4919(13) 0.112(19) Uiso 0.25 1 d . . P . .
O107 O 0.6499(17) 0.574(2) 0.4017(12) 0.23(2) Uiso 0.5 1 d . . P . .
O108 O 0.5000 0.4238(14) 0.2500 0.094(12) Uiso 0.5 2 d S . P . .
O109 O 0.7824(14) 0.6795(16) 0.2551(10) 0.172(15) Uiso 0.5 1 d . . P B 3
O112 O 1.0000 0.7790(16) 0.2500 0.121(15) Uiso 0.5 2 d S . P C 1
O114 O 0.6287(14) 0.8414(15) 0.2023(11) 0.168(15) Uiso 0.5 1 d . . P D 1
O115 O 0.5000 0.644(3) 0.2500 0.28(4) Uiso 0.5 2 d S . P . .
O116 O 0.3602(9) 0.5744(10) 0.3859(6) 0.097(8) Uiso 0.5 1 d . . P E 2
O117 O 0.3301(11) 0.5576(13) 0.3750(8) 0.127(11) Uiso 0.5 1 d . . P F 1
O118 O 0.4870(17) 0.7729(11) 0.5030(6) 0.20(2) Uani 0.5 1 d . . P . .
O119 O 0.5170(9) 0.8986(11) 0.5216(7) 0.084(8) Uiso 0.5 1 d . . P G 1
O120 O 0.4924(8) 0.8985(8) 0.5022(6) 0.074(7) Uiso 0.5 1 d . . P H 2
O121 O 0.6221(14) 0.9932(16) 0.5213(11) 0.053(13) Uiso 0.25 1 d . . P . .
O122 O 0.365(3) 0.871(4) 0.350(3) 0.200 Uiso 0.25 1 d . U P . .
O123 O 0.3972(10) 0.9866(13) 0.4962(8) 0.110(11) Uani 0.5 1 d . . P . .
O124 O 0.2274(8) 0.8506(9) 0.4059(6) 0.072(7) Uiso 0.5 1 d . . P I 1
O125 O 0.4612(7) 1.0655(9) 0.4651(5) 0.080(7) Uiso 0.5 1 d . . P . .
O126 O 0.4718(8) 1.1399(9) 0.4671(5) 0.081(8) Uani 0.5 1 d . . P . .
O127 O 0.1962(11) 1.0218(13) 0.2867(8) 0.135(12) Uiso 0.5 1 d . . P J 1
O128 O 0.3044(13) 1.1215(13) 0.2985(11) 0.182(18) Uani 0.5 1 d . . P . .
O129 O 0.2229(19) 1.042(3) 0.1329(17) 0.29(4) Uani 0.5 1 d . . P K 1
O130 O 0.4908(17) 1.0259(19) 0.2159(12) 0.23(2) Uiso 0.5 1 d . . P . .
O131 O 0.5000 1.0638(11) 0.2500 0.164(10) Uiso 1 2 d S . P . .
O133 O 0.509(2) 0.372(3) 0.2038(16) 0.14(2) Uiso 0.25 1 d . . P . .
O134 O 0.596(2) 1.140(2) 0.4291(16) 0.14(2) Uiso 0.25 1 d . . P . .
O135 O 0.706(3) 0.805(3) 0.6379(19) 0.17(3) Uiso 0.25 1 d . . P . .
O150 O 0.1891(14) 1.0288(15) 0.3176(11) 0.177(16) Uiso 0.5 1 d . . P L 2
O151 O 0.2108(11) 0.8591(12) 0.4189(8) 0.119(12) Uiso 0.5 1 d . . P M 2
O203 O 0.8003(14) 0.6834(18) 0.2237(11) 0.162(16) Uiso 0.5 1 d . . P N 1
O204 O 0.7984(13) 0.6601(15) 0.1948(10) 0.162(15) Uiso 0.5 1 d . . P O 4
N1 N 0.4755(11) 0.5993(12) 0.4627(9) 0.075(9) Uani 0.25 1 d D U P . .
N2 N 0.7613(7) 1.0412(8) 0.2832(6) 0.153(5) Uani 1 1 d D U . . .
N3 N 0.6176(8) 0.9192(8) 0.2949(6) 0.059(5) Uani 0.5 1 d D U P . .
N6 N 0.5474(11) 0.7589(10) 0.3303(10) 0.043(13) Uiso 0.25 1 d D . P . .
C1 C 0.6467(6) 0.9638(7) 0.4372(4) 0.064(5) Uani 1 1 d . . . . .
C2 C 0.6097(6) 0.9866(8) 0.4233(4) 0.071(6) Uani 1 1 d . . . . .
C3 C 0.5746(7) 0.9622(8) 0.4261(4) 0.075(6) Uani 1 1 d . . . . .
C4 C 0.5699(6) 0.9161(8) 0.4419(4) 0.067(5) Uani 1 1 d . . . . .
C5 C 0.6076(6) 0.8975(7) 0.4565(4) 0.063(5) Uani 1 1 d . . . . .
C6 C 0.6440(6) 0.9208(7) 0.4538(4) 0.062(5) Uani 1 1 d . . . . .
H6 H 0.6688 0.9071 0.4637 0.075 Uiso 1 1 calc R U . . .
C7 C 0.6062(5) 0.8506(6) 0.4737(4) 0.059(5) Uani 1 1 d . . . . .
H7 H 0.5780 0.8500 0.4803 0.071 Uiso 1 1 calc R U . . .
C8 C 0.6067(7) 0.8065(7) 0.4517(4) 0.065(5) Uani 1 1 d . . . . .
C9 C 0.5702(6) 0.7899(7) 0.4371(4) 0.060(5) Uani 1 1 d . . . . .
C10 C 0.5714(6) 0.7502(8) 0.4173(5) 0.075(6) Uani 1 1 d . . . . .
C11 C 0.6078(6) 0.7289(8) 0.4106(5) 0.072(6) Uani 1 1 d . . . . .
C12 C 0.6450(5) 0.7499(8) 0.4243(4) 0.065(5) Uani 1 1 d . . . . .
C13 C 0.6436(6) 0.7886(7) 0.4445(4) 0.057(5) Uani 1 1 d . . . . .
H13 H 0.6687 0.8029 0.4535 0.069 Uiso 1 1 calc R U . . .
C14 C 0.6849(5) 0.7284(7) 0.4165(4) 0.069(6) Uani 1 1 d . . . . .
H14 H 0.6779 0.6948 0.4093 0.082 Uiso 1 1 calc R U . . .
C15 C 0.6964(6) 0.7565(7) 0.3877(5) 0.070(5) Uani 1 1 d . . . . .
C16 C 0.6810(7) 0.7428(8) 0.3584(6) 0.088(7) Uani 1 1 d . . . . .
C17 C 0.6924(7) 0.7669(10) 0.3336(5) 0.093(7) Uani 1 1 d . . . . .
C18 C 0.7168(6) 0.8102(8) 0.3372(6) 0.080(6) Uani 1 1 d . . . . .
C19 C 0.7336(6) 0.8223(7) 0.3661(5) 0.072(6) Uani 1 1 d . . . . .
C20 C 0.7223(6) 0.7957(8) 0.3911(4) 0.074(6) Uani 1 1 d . . . . .
H20 H 0.7332 0.8054 0.4111 0.089 Uiso 1 1 calc R U . . .
C21 C 0.7609(5) 0.8680(7) 0.3684(4) 0.066(5) Uani 1 1 d . . . . .
H21 H 0.7733 0.8713 0.3490 0.079 Uiso 1 1 calc R U . . .
C22 C 0.7338(5) 0.9124(7) 0.3717(5) 0.066(5) Uani 1 1 d . . . . .
C23 C 0.7168(7) 0.9401(11) 0.3455(5) 0.088(8) Uani 1 1 d . . . . .
C24 C 0.6946(7) 0.9827(9) 0.3463(6) 0.087(8) Uani 1 1 d . . . . .
C25 C 0.6872(6) 0.9981(8) 0.3751(6) 0.077(6) Uani 1 1 d . . . . .
C26 C 0.6992(6) 0.9716(8) 0.4027(5) 0.075(6) Uani 1 1 d . . . . .
C27 C 0.7232(5) 0.9287(8) 0.3992(5) 0.067(5) Uani 1 1 d . . . . .
H27 H 0.7324 0.9104 0.4169 0.081 Uiso 1 1 calc R U . . .
C28 C 0.6866(6) 0.9874(7) 0.4329(4) 0.072(6) Uani 1 1 d . . . . .
H28 H 0.6803 1.0228 0.4307 0.087 Uiso 1 1 calc R U . . .
C29 C 0.6353(6) 0.8441(6) 0.5029(4) 0.072(6) Uani 1 1 d D . . . .
H29A H 0.6639 0.8436 0.4976 0.086 Uiso 1 1 calc R U . . .
H29B H 0.6328 0.8728 0.5159 0.086 Uiso 1 1 calc R U . . .
C30 C 0.6292(7) 0.8005(7) 0.5210(4) 0.094(7) Uani 1 1 d D . . . .
H30A H 0.6322 0.7713 0.5085 0.113 Uiso 1 1 calc R U . . .
H30B H 0.6008 0.8006 0.5268 0.113 Uiso 1 1 calc R U . . .
C31 C 0.6595(7) 0.7986(8) 0.5490(4) 0.111(8) Uani 1 1 d D . . . .
H31A H 0.6566 0.8275 0.5617 0.133 Uiso 1 1 calc R U . . .
H31B H 0.6880 0.7978 0.5435 0.133 Uiso 1 1 calc R U . . .
C32 C 0.6506(9) 0.7525(9) 0.5664(5) 0.174(13) Uani 1 1 d D . . . .
H32A H 0.6703 0.7500 0.5849 0.261 Uiso 1 1 calc R U . . .
H32B H 0.6534 0.7241 0.5535 0.261 Uiso 1 1 calc R U . . .
H32C H 0.6225 0.7538 0.5719 0.261 Uiso 1 1 calc R U . . .
C33 C 0.7194(6) 0.7228(7) 0.4428(4) 0.079(6) Uani 1 1 d D . . . .
H33A H 0.7437 0.7078 0.4352 0.094 Uiso 1 1 calc R U . . .
H33B H 0.7278 0.7552 0.4510 0.094 Uiso 1 1 calc R U . . .
C34 C 0.7065(5) 0.6921(7) 0.4681(4) 0.078(6) Uani 1 1 d D . . . .
H34A H 0.6945 0.6613 0.4599 0.094 Uiso 1 1 calc R U . . .
H34B H 0.6855 0.7094 0.4784 0.094 Uiso 1 1 calc R U . . .
C35 C 0.7444(6) 0.6823(9) 0.4905(5) 0.128(9) Uani 1 1 d D . . . .
H35A H 0.7577 0.7130 0.4980 0.154 Uiso 1 1 calc R U . . .
H35B H 0.7647 0.6627 0.4810 0.154 Uiso 1 1 calc R U . . .
C36 C 0.7278(8) 0.6541(9) 0.5168(4) 0.140(10) Uani 1 1 d D . . . .
H36A H 0.7508 0.6466 0.5326 0.210 Uiso 1 1 calc R U . . .
H36B H 0.7148 0.6240 0.5089 0.210 Uiso 1 1 calc R U . . .
H36C H 0.7074 0.6740 0.5257 0.210 Uiso 1 1 calc R U . . .
C37 C 0.7963(5) 0.8629(7) 0.3946(4) 0.082(6) Uani 1 1 d . . . . .
H37A H 0.8109 0.8320 0.3921 0.098 Uiso 1 1 calc R U . . .
H37B H 0.7845 0.8615 0.4141 0.098 Uiso 1 1 calc R U . . .
C38 C 0.8275(7) 0.9049(9) 0.3958(5) 0.111(8) Uani 1 1 d . . . . .
H38A H 0.8402 0.9058 0.3766 0.133 Uiso 1 1 calc R U . . .
H38B H 0.8130 0.9360 0.3977 0.133 Uiso 1 1 calc R U . . .
C39 C 0.8600(7) 0.8990(10) 0.4216(7) 0.141(13) Uani 1 1 d . . . . .
H39A H 0.8476 0.9006 0.4410 0.170 Uiso 1 1 calc R U . . .
H39B H 0.8733 0.8670 0.4205 0.170 Uiso 1 1 calc R U . . .
C40 C 0.8886(11) 0.9343(15) 0.4213(7) 0.207(17) Uani 1 1 d . . . . .
H40A H 0.9102 0.9300 0.4386 0.310 Uiso 1 1 calc R U . . .
H40B H 0.8755 0.9660 0.4228 0.310 Uiso 1 1 calc R U . . .
H40C H 0.9010 0.9325 0.4022 0.310 Uiso 1 1 calc R U . . .
C41 C 0.7217(6) 0.9834(8) 0.4584(4) 0.092(7) Uani 1 1 d D . . . .
H41A H 0.7111 0.9924 0.4776 0.110 Uiso 1 1 calc R U . . .
H41B H 0.7303 0.9490 0.4602 0.110 Uiso 1 1 calc R U . . .
C42 C 0.7584(6) 1.0125(9) 0.4557(5) 0.113(8) Uani 1 1 d D . . . .
H42A H 0.7510 1.0472 0.4536 0.136 Uiso 1 1 calc R U . . .
H42B H 0.7712 1.0026 0.4375 0.136 Uiso 1 1 calc R U . . .
C43 C 0.7885(11) 1.004(2) 0.4845(9) 0.36(4) Uani 1 1 d D . . . .
H43A H 0.7957 0.9695 0.4870 0.432 Uiso 1 1 calc R U . . .
H43B H 0.7765 1.0154 0.5028 0.432 Uiso 1 1 calc R U . . .
C44 C 0.8265(9) 1.0344(16) 0.4794(8) 0.32(3) Uani 1 1 d D . . . .
H44A H 0.8478 1.0305 0.4969 0.477 Uiso 1 1 calc R U . . .
H44B H 0.8187 1.0686 0.4773 0.477 Uiso 1 1 calc R U . . .
H44C H 0.8372 1.0235 0.4608 0.477 Uiso 1 1 calc R U . . .
C45 C 0.4138(6) 1.1419(6) 0.2107(5) 0.063(5) Uani 1 1 d D . . . .
C46 C 0.3948(6) 1.0936(9) 0.2100(5) 0.071(6) Uani 1 1 d . . . . .
C47 C 0.3861(5) 1.0678(8) 0.2347(6) 0.061(5) Uani 1 1 d . . . . .
C48 C 0.3931(5) 1.0900(8) 0.2632(5) 0.062(5) Uani 1 1 d . . . . .
C49 C 0.4078(6) 1.1360(9) 0.2663(4) 0.071(6) Uani 1 1 d . . . . .
C50 C 0.4187(5) 1.1611(6) 0.2391(5) 0.062(5) Uani 1 1 d . . . . .
H50 H 0.4299 1.1928 0.2416 0.074 Uiso 1 1 calc R U . . .
C51 C 0.4162(5) 1.1614(5) 0.2975(4) 0.065(5) Uani 1 1 d D . . . .
H51 H 0.3940 1.1511 0.3098 0.078 Uiso 1 1 calc R U . . .
C52 C 0.4589(7) 1.1414(7) 0.3145(4) 0.067(6) Uani 1 1 d . . . . .
C53 C 0.4580(7) 1.1026(7) 0.3345(4) 0.066(5) Uani 1 1 d . . . . .
C54 C 0.4943(7) 1.0858(7) 0.3499(4) 0.058(5) Uani 1 1 d . . . . .
C55 C 0.5303(7) 1.1057(8) 0.3446(4) 0.066(5) Uani 1 1 d . . . . .
C56 C 0.5328(6) 1.1429(7) 0.3241(4) 0.063(5) Uani 1 1 d . . . . .
C57 C 0.4962(7) 1.1597(7) 0.3097(4) 0.067(5) Uani 1 1 d . . . . .
H57 H 0.4969 1.1855 0.2955 0.081 Uiso 1 1 calc R U . . .
C58 C 0.4150(9) 1.2169(5) 0.2959(4) 0.118(7) Uani 1 1 d D U . . .
H58A H 0.4396 1.2293 0.2873 0.141 Uiso 1 1 calc R U . . .
H58B H 0.3900 1.2278 0.2828 0.141 Uiso 1 1 calc R U . . .
C59 C 0.4146(10) 1.2356(7) 0.3282(4) 0.138(6) Uani 1 1 d D U . . .
H59A H 0.3913 1.2210 0.3374 0.166 Uiso 1 1 calc R U . . .
H59B H 0.4406 1.2266 0.3409 0.166 Uiso 1 1 calc R U . . .
C60 C 0.4102(11) 1.2886(8) 0.3272(5) 0.159(7) Uani 1 1 d D U . . .
H60A H 0.3844 1.2976 0.3142 0.190 Uiso 1 1 calc R U . . .
H60B H 0.4338 1.3032 0.3183 0.190 Uiso 1 1 calc R U . . .
C61 C 0.4091(12) 1.3080(9) 0.3598(5) 0.197(10) Uani 1 1 d D U . . .
H61A H 0.4059 1.3433 0.3592 0.296 Uiso 1 1 calc R U . . .
H61B H 0.4349 1.2995 0.3725 0.296 Uiso 1 1 calc R U . . .
H61C H 0.3857 1.2935 0.3685 0.296 Uiso 1 1 calc R U . . .
C70 C 0.4218(8) 1.2184(5) 0.1838(4) 0.108(6) Uani 1 1 d D U . . .
H70A H 0.4409 1.2313 0.2011 0.129 Uiso 1 1 calc R U . P 1
H70B H 0.3933 1.2275 0.1871 0.129 Uiso 1 1 calc R U . P 1
C71 C 0.4323(7) 1.2409(7) 0.1539(4) 0.123(6) Uani 0.5 1 d D U P Q 1
H71A H 0.4299 1.2766 0.1546 0.147 Uiso 0.5 1 calc R U P Q 1
H71B H 0.4608 1.2324 0.1505 0.147 Uiso 0.5 1 calc R U P Q 1
C73 C 0.4017(12) 1.2205(14) 0.1289(5) 0.132(8) Uani 0.5 1 d D U P Q 1
H73A H 0.4103 1.2283 0.1088 0.158 Uiso 0.5 1 calc R U P Q 1
H73B H 0.4002 1.1849 0.1308 0.158 Uiso 0.5 1 calc R U P Q 1
C74 C 0.3604(9) 1.2426(19) 0.1318(11) 0.147(12) Uani 0.5 1 d D U P Q 1
H74A H 0.3400 1.2300 0.1156 0.221 Uiso 0.5 1 calc R U P Q 1
H74B H 0.3623 1.2779 0.1299 0.221 Uiso 0.5 1 calc R U P Q 1
H74C H 0.3521 1.2344 0.1517 0.221 Uiso 0.5 1 calc R U P Q 1
C80 C 0.5933(6) 0.5599(9) 0.2340(5) 0.073(6) Uani 1 1 d . . . . .
C81 C 0.6124(6) 0.6031(9) 0.2367(6) 0.071(6) Uani 1 1 d . . . . .
C82 C 0.6200(5) 0.6237(7) 0.2648(8) 0.080(7) Uani 1 1 d . . . . .
C83 C 0.6080(6) 0.6035(9) 0.2915(7) 0.082(7) Uani 1 1 d . . . . .
C84 C 0.5885(6) 0.5565(9) 0.2883(7) 0.086(6) Uani 1 1 d . . . . .
C85 C 0.5820(6) 0.5362(8) 0.2601(7) 0.082(6) Uani 1 1 d . . . . .
H85 H 0.5694 0.5052 0.2579 0.099 Uiso 1 1 calc R U . . .
C86 C 0.5760(6) 0.5344(6) 0.3166(6) 0.088(7) Uani 1 1 d . . . . .
H86 H 0.5969 0.5445 0.3339 0.106 Uiso 1 1 calc R U . . .
C87 C 0.5322(6) 0.5553(8) 0.3235(5) 0.074(6) Uani 1 1 d . . . . .
C88 C 0.5308(7) 0.5962(7) 0.3423(5) 0.078(6) Uani 1 1 d . . . . .
C89 C 0.4944(8) 0.6141(7) 0.3467(4) 0.072(6) Uani 1 1 d . . . . .
C90 C 0.4576(7) 0.5983(8) 0.3320(5) 0.077(6) Uani 1 1 d . . . . .
C91 C 0.4568(6) 0.5571(9) 0.3136(5) 0.074(6) Uani 1 1 d . . . . .
C92 C 0.4931(8) 0.5377(7) 0.3101(5) 0.089(7) Uani 1 1 d . . . . .
H92 H 0.4930 0.5098 0.2975 0.107 Uiso 1 1 calc R U . . .
C93 C 0.5759(8) 0.4806(8) 0.3159(6) 0.113(8) Uani 1 1 d D . . . .
H93A H 0.5541 0.4696 0.2997 0.136 Uiso 1 1 calc R U . R 1
H93B H 0.6028 0.4693 0.3103 0.136 Uiso 1 1 calc R U . R 1
C94 C 0.5690(10) 0.4591(9) 0.3437(9) 0.169(13) Uani 0.5 1 d D . P S 1
H94A H 0.5741 0.4238 0.3426 0.203 Uiso 0.5 1 calc R U P S 1
H94B H 0.5398 0.4637 0.3468 0.203 Uiso 0.5 1 calc R U P S 1
C95 C 0.5968(16) 0.480(2) 0.3711(12) 0.200 Uiso 0.5 1 d D U P S 1
H95A H 0.5872 0.4692 0.3904 0.240 Uiso 0.5 1 calc R U P S 1
H95B H 0.5961 0.5159 0.3705 0.240 Uiso 0.5 1 calc R U P S 1
C96 C 0.5771(16) 0.4050(13) 0.3495(14) 0.200 Uiso 0.5 1 d D U P S 2
H96A H 0.5616 0.3855 0.3332 0.240 Uiso 0.5 1 calc R U P S 2
H96B H 0.5681 0.3955 0.3693 0.240 Uiso 0.5 1 calc R U P S 2
C97 C 0.6410(14) 0.461(3) 0.3689(15) 0.200 Uiso 0.5 1 d D U P S 1
H97A H 0.6598 0.4737 0.3863 0.300 Uiso 0.5 1 calc R U P S 1
H97B H 0.6503 0.4730 0.3499 0.300 Uiso 0.5 1 calc R U P S 1
H97C H 0.6411 0.4260 0.3692 0.300 Uiso 0.5 1 calc R U P S 1
C98 C 0.4254(6) 1.1634(5) 0.1832(4) 0.066(5) Uani 1 1 d D . . . .
H98 H 0.4043 1.1523 0.1663 0.079 Uiso 1 1 calc R U . . .
C110 C 0.4160(8) 0.5375(8) 0.2976(6) 0.117(6) Uani 1 1 d . U . . .
H110 H 0.3938 0.5485 0.3097 0.141 Uiso 1 1 calc R U . . .
C111 C 0.4180(8) 0.4779(8) 0.3001(6) 0.131(6) Uani 1 1 d . U . . .
H11C H 0.4352 0.4640 0.2853 0.158 Uiso 1 1 calc R U . . .
H11D H 0.4290 0.4674 0.3209 0.158 Uiso 1 1 calc R U . . .
C112 C 0.3702(8) 0.4625(9) 0.2920(7) 0.147(6) Uani 1 1 d . U . . .
H11E H 0.3524 0.4840 0.3026 0.176 Uiso 1 1 calc R U . . .
H11F H 0.3617 0.4654 0.2698 0.176 Uiso 1 1 calc R U . . .
C113 C 0.3657(9) 0.4098(10) 0.3023(7) 0.153(7) Uani 1 1 d . U . . .
H11G H 0.3847 0.3886 0.2925 0.184 Uiso 1 1 calc R U . . .
H11H H 0.3727 0.4073 0.3246 0.184 Uiso 1 1 calc R U . . .
C114 C 0.3237(8) 0.3945(10) 0.2937(7) 0.150(9) Uani 1 1 d . U . . .
H11I H 0.3205 0.3609 0.3001 0.225 Uiso 1 1 calc R U . . .
H11J H 0.3170 0.3969 0.2715 0.225 Uiso 1 1 calc R U . . .
H11K H 0.3051 0.4153 0.3036 0.225 Uiso 1 1 calc R U . . .
C120 C 0.3691(7) 0.8978(7) 0.4266(4) 0.062(5) Uani 1 1 d . . . . .
C121 C 0.4068(7) 0.9183(8) 0.4234(4) 0.064(6) Uani 1 1 d . . . . .
C122 C 0.4080(5) 0.9589(10) 0.4088(5) 0.081(6) Uani 1 1 d . . . . .
C123 C 0.3719(7) 0.9856(9) 0.3939(4) 0.076(6) Uani 1 1 d . . . . .
C124 C 0.3337(6) 0.9628(9) 0.3979(4) 0.076(6) Uani 1 1 d . . . . .
C125 C 0.3338(7) 0.9211(7) 0.4141(4) 0.073(6) Uani 1 1 d . . . . .
H125 H 0.3080 0.9072 0.4171 0.088 Uiso 1 1 calc R U . . .
C126 C 0.2951(5) 0.9867(8) 0.3807(4) 0.081(6) Uani 1 1 d . . . . .
H126 H 0.3014 1.0220 0.3795 0.098 Uiso 1 1 calc R U . . .
C127 C 0.2879(6) 0.9686(8) 0.3488(4) 0.076(4) Uani 1 1 d . U . . .
C128 C 0.3048(6) 0.9920(8) 0.3259(5) 0.077(4) Uani 1 1 d . U . . .
C129 C 0.3011(6) 0.9744(8) 0.2964(5) 0.078(4) Uani 1 1 d . U . . .
C130 C 0.2773(6) 0.9343(8) 0.2885(4) 0.076(4) Uani 1 1 d . U . . .
C131 C 0.2559(6) 0.9101(8) 0.3105(4) 0.076(4) Uani 1 1 d . U . . .
C132 C 0.2630(5) 0.9288(8) 0.3397(4) 0.074(4) Uani 1 1 d . U . . .
H132 H 0.2498 0.9131 0.3550 0.089 Uiso 1 1 calc R U . . .
C133 C 0.2277(5) 0.8655(8) 0.3020(4) 0.085(6) Uani 1 1 d D . . . .
H133 H 0.2181 0.8690 0.2797 0.102 Uiso 1 1 calc R U . T 1
C134 C 0.2542(6) 0.8214(8) 0.3048(6) 0.072(6) Uani 1 1 d . . . . .
C135 C 0.2729(7) 0.8040(10) 0.2802(5) 0.082(6) Uani 1 1 d . . . . .
C136 C 0.2949(7) 0.7626(9) 0.2837(5) 0.082(6) Uani 1 1 d . . . . .
C137 C 0.3024(6) 0.7396(9) 0.3118(7) 0.093(7) Uani 1 1 d . . . . .
C138 C 0.2843(7) 0.7572(10) 0.3375(5) 0.086(7) Uani 1 1 d . . . . .
C139 C 0.2602(6) 0.7969(9) 0.3322(5) 0.082(6) Uani 1 1 d . . . . .
H139 H 0.2465 0.8086 0.3485 0.098 Uiso 1 1 calc R U . . .
C140 C 0.2931(6) 0.7287(8) 0.3672(5) 0.089(6) Uani 1 1 d . . . . .
H140 H 0.3000 0.6946 0.3622 0.106 Uiso 1 1 calc R U . U 1
C141 C 0.3333(6) 0.7534(10) 0.3859(6) 0.091(7) Uani 1 1 d . . . . .
C142 C 0.3727(8) 0.7333(8) 0.3812(5) 0.080(6) Uani 1 1 d . . . . .
C143 C 0.4071(6) 0.7506(8) 0.3963(5) 0.073(6) Uani 1 1 d . . . . .
C144 C 0.4077(6) 0.7884(8) 0.4164(5) 0.068(5) Uani 1 1 d . . . . .
C145 C 0.3689(7) 0.8079(7) 0.4231(4) 0.072(6) Uani 1 1 d . . . . .
C146 C 0.3322(7) 0.7885(8) 0.4075(5) 0.084(6) Uani 1 1 d . . . . .
H146 H 0.3063 0.8002 0.4121 0.100 Uiso 1 1 calc R U . . .
C147 C 0.3669(6) 0.8511(9) 0.4436(5) 0.083(6) Uani 1 1 d . . . . .
H147 H 0.3927 0.8499 0.4583 0.100 Uiso 1 1 calc R U . . .
C148 C 0.2572(8) 0.9823(10) 0.3975(5) 0.128(7) Uani 1 1 d D U . . .
H14A H 0.2501 0.9475 0.3987 0.154 Uiso 1 1 calc R U . . .
H14B H 0.2338 0.9986 0.3852 0.154 Uiso 1 1 calc R U . . .
C149 C 0.2616(9) 1.0033(9) 0.4296(6) 0.143(6) Uani 1 1 d D U . . .
H14C H 0.2346 1.0015 0.4375 0.172 Uiso 1 1 calc R U . V 1
H14D H 0.2813 0.9831 0.4430 0.172 Uiso 1 1 calc R U . V 1
C150 C 0.2766(9) 1.0555(10) 0.4314(7) 0.155(7) Uani 0.5 1 d D U P W 1
H15A H 0.2595 1.0753 0.4160 0.186 Uiso 0.5 1 calc R U P W 1
H15B H 0.3056 1.0570 0.4270 0.186 Uiso 0.5 1 calc R U P W 1
C151 C 0.2734(19) 1.076(2) 0.4635(9) 0.158(12) Uani 0.5 1 d D U P W 1
H15C H 0.2828 1.1093 0.4646 0.237 Uiso 0.5 1 calc R U P W 1
H15D H 0.2906 1.0562 0.4786 0.237 Uiso 0.5 1 calc R U P W 1
H15E H 0.2446 1.0741 0.4676 0.237 Uiso 0.5 1 calc R U P W 1
C152 C 0.2456(17) 1.0963(18) 0.4224(14) 0.172(13) Uani 0.5 1 d D U P W 2
H15F H 0.2598 1.1276 0.4246 0.257 Uiso 0.5 1 calc R U P W 2
H15G H 0.2237 1.0955 0.4358 0.257 Uiso 0.5 1 calc R U P W 2
H15H H 0.2334 1.0919 0.4012 0.257 Uiso 0.5 1 calc R U P W 2
C160 C 0.1883(6) 0.8667(11) 0.3177(5) 0.148(9) Uani 0.5 1 d D U P X 1
H16A H 0.1950 0.8612 0.3399 0.177 Uiso 0.5 1 calc R U P X 1
H16B H 0.1742 0.8984 0.3144 0.177 Uiso 0.5 1 calc R U P X 1
C161 C 0.1606(9) 0.8259(15) 0.3032(9) 0.152(10) Uani 0.5 1 d D U P X 1
H16C H 0.1430 0.8124 0.3178 0.183 Uiso 0.5 1 calc R U P X 1
H16D H 0.1773 0.7995 0.2958 0.183 Uiso 0.5 1 calc R U P X 1
C162 C 0.1342(15) 0.8519(16) 0.2763(10) 0.154(10) Uani 0.5 1 d D U P X 1
H16E H 0.1207 0.8811 0.2834 0.185 Uiso 0.5 1 calc R U P X 1
H16F H 0.1513 0.8612 0.2602 0.185 Uiso 0.5 1 calc R U P X 1
C163 C 0.1023(12) 0.813(2) 0.2647(10) 0.155(11) Uani 0.5 1 d D U P X 1
H16G H 0.0839 0.8262 0.2474 0.233 Uiso 0.5 1 calc R U P X 1
H16H H 0.0860 0.8045 0.2811 0.233 Uiso 0.5 1 calc R U P X 1
H16I H 0.1165 0.7845 0.2582 0.233 Uiso 0.5 1 calc R U P X 1
C164 C 0.1483(11) 0.835(2) 0.2779(11) 0.156(10) Uani 0.5 1 d D U P X 2
H16J H 0.1473 0.8015 0.2698 0.188 Uiso 0.5 1 calc R U P X 2
H16K H 0.1691 0.8531 0.2679 0.188 Uiso 0.5 1 calc R U P X 2
C165 C 0.1062(13) 0.858(2) 0.2698(11) 0.161(11) Uani 0.5 1 d D U P X 2
H16L H 0.0990 0.8585 0.2477 0.242 Uiso 0.5 1 calc R U P X 2
H16M H 0.1071 0.8918 0.2774 0.242 Uiso 0.5 1 calc R U P X 2
H16N H 0.0854 0.8401 0.2793 0.242 Uiso 0.5 1 calc R U P X 2
C170 C 0.2571(6) 0.7282(9) 0.3850(5) 0.119(8) Uani 0.5 1 d D U P Y 1
H17A H 0.2334 0.7139 0.3718 0.143 Uiso 0.5 1 calc R U P Y 1
H17B H 0.2498 0.7623 0.3888 0.143 Uiso 0.5 1 calc R U P Y 1
C171 C 0.2613(14) 0.7015(14) 0.4155(7) 0.138(15) Uani 0.5 1 d D U P Y 1
H17C H 0.2807 0.7186 0.4308 0.166 Uiso 0.5 1 calc R U P Y 1
H17D H 0.2341 0.6988 0.4232 0.166 Uiso 0.5 1 calc R U P Y 1
C172 C 0.2777(13) 0.6521(14) 0.4087(13) 0.18(2) Uani 0.5 1 d D U P Y 1
H17E H 0.2917 0.6370 0.4275 0.220 Uiso 0.5 1 calc R U P Y 1
H17F H 0.2976 0.6545 0.3936 0.220 Uiso 0.5 1 calc R U P Y 1
C173 C 0.240(2) 0.6226(19) 0.3960(16) 0.20(2) Uani 0.5 1 d D U P Y 1
H17G H 0.2492 0.5898 0.3912 0.306 Uiso 0.5 1 calc R U P Y 1
H17H H 0.2268 0.6381 0.3775 0.306 Uiso 0.5 1 calc R U P Y 1
H17I H 0.2209 0.6207 0.4112 0.306 Uiso 0.5 1 calc R U P Y 1
C174 C 0.2232(14) 0.698(2) 0.3668(9) 0.172(16) Uani 0.5 1 d D U P Y 2
H17J H 0.2336 0.6650 0.3624 0.207 Uiso 0.5 1 calc R U P Y 2
H17K H 0.2125 0.7136 0.3474 0.207 Uiso 0.5 1 calc R U P Y 2
C175 C 0.1899(10) 0.695(2) 0.3887(16) 0.23(2) Uani 0.5 1 d D U P Y 2
H17L H 0.1894 0.7249 0.4009 0.273 Uiso 0.5 1 calc R U P Y 2
H17M H 0.1621 0.6895 0.3775 0.273 Uiso 0.5 1 calc R U P Y 2
C176 C 0.2041(15) 0.651(3) 0.4088(17) 0.28(3) Uani 0.5 1 d D U P Y 2
H17N H 0.1848 0.6462 0.4238 0.422 Uiso 0.5 1 calc R U P Y 2
H17O H 0.2318 0.6575 0.4194 0.422 Uiso 0.5 1 calc R U P Y 2
H17P H 0.2047 0.6224 0.3961 0.422 Uiso 0.5 1 calc R U P Y 2
C180 C 0.3315(8) 0.8451(10) 0.4625(6) 0.130(7) Uani 1 1 d D U . . .
H18A H 0.3058 0.8421 0.4481 0.156 Uiso 1 1 calc R U . Z 1
H18B H 0.3292 0.8756 0.4739 0.156 Uiso 1 1 calc R U . Z 1
C181 C 0.3323(15) 0.8836(17) 0.4874(10) 0.137(8) Uani 0.5 1 d D U P A 2
H18C H 0.3277 0.9157 0.4775 0.165 Uiso 0.5 1 calc R U P A 2
H18D H 0.3602 0.8840 0.4990 0.165 Uiso 0.5 1 calc R U P A 2
C182 C 0.3004(13) 0.877(2) 0.5098(11) 0.145(9) Uani 0.5 1 d D U P A 2
H18E H 0.3057 0.9008 0.5264 0.174 Uiso 0.5 1 calc R U P A 2
H18F H 0.3037 0.8441 0.5190 0.174 Uiso 0.5 1 calc R U P A 2
C183 C 0.3317(14) 0.8037(15) 0.4853(10) 0.131(8) Uani 0.5 1 d D U P A 1
H18G H 0.3588 0.8037 0.4981 0.157 Uiso 0.5 1 calc R U P A 1
H18H H 0.3295 0.7729 0.4737 0.157 Uiso 0.5 1 calc R U P A 1
C184 C 0.2979(14) 0.8042(19) 0.5065(11) 0.138(9) Uani 0.5 1 d D U P A 1
H18I H 0.2703 0.8004 0.4947 0.166 Uiso 0.5 1 calc R U P A 1
H18J H 0.2985 0.8350 0.5180 0.166 Uiso 0.5 1 calc R U P A 1
C185 C 0.3079(17) 0.7606(19) 0.5284(12) 0.159(13) Uani 0.5 1 d D U P A 1
H18K H 0.2871 0.7587 0.5426 0.238 Uiso 0.5 1 calc R U P A 1
H18L H 0.3353 0.7652 0.5399 0.238 Uiso 0.5 1 calc R U P A 1
H18M H 0.3076 0.7306 0.5166 0.238 Uiso 0.5 1 calc R U P A 1
C186 C 0.2559(15) 0.883(2) 0.4942(13) 0.166(13) Uani 0.5 1 d D U P . .
H18N H 0.2366 0.8779 0.5093 0.248 Uiso 0.5 1 calc R U P A 2
H18O H 0.2504 0.8587 0.4779 0.248 Uiso 0.5 1 calc R U P A 2
H18P H 0.2523 0.9154 0.4856 0.248 Uiso 0.5 1 calc R U P A 2
C200 C 0.4414(9) 0.8939(13) 0.1437(7) 0.062(10) Uani 0.5 1 d . . P . .
C201 C 0.4094(15) 0.8606(14) 0.1294(9) 0.078(12) Uiso 0.5 1 d . . P . .
C205 C 0.4155(13) 0.9552(15) 0.5179(10) 0.202(16) Uiso 1 1 d . . . . .
C71' C 0.4323(7) 1.2409(7) 0.1539(4) 0.123(6) Uani 0.5 1 d D . P Q 2
H71C H 0.4606 1.2308 0.1509 0.147 Uiso 0.5 1 calc R U P Q 2
H71D H 0.4133 1.2269 0.1370 0.147 Uiso 0.5 1 calc R U P Q 2
C73' C 0.430(2) 1.2958(10) 0.1513(11) 0.200 Uiso 0.5 1 d D U P Q 2
H73C H 0.4493 1.3109 0.1676 0.240 Uiso 0.5 1 calc R U P Q 2
H73D H 0.4016 1.3070 0.1536 0.240 Uiso 0.5 1 calc R U P Q 2
C74' C 0.441(2) 1.3110(19) 0.1194(12) 0.200 Uiso 0.5 1 d D U P Q 2
H74D H 0.4399 1.3463 0.1174 0.300 Uiso 0.5 1 calc R U P Q 2
H74E H 0.4220 1.2960 0.1035 0.300 Uiso 0.5 1 calc R U P Q 2
H74F H 0.4695 1.3001 0.1174 0.300 Uiso 0.5 1 calc R U P Q 2
C94' C 0.5690(10) 0.4591(9) 0.3437(9) 0.169(13) Uani 0.5 1 d D . P S 2
H94C H 0.5398 0.4651 0.3464 0.203 Uiso 0.5 1 calc R U P S 2
H94D H 0.5861 0.4770 0.3601 0.203 Uiso 0.5 1 calc R U P S 2
C96' C 0.6243(16) 0.396(2) 0.3501(16) 0.200 Uiso 0.5 1 d D U P S 2
H96C H 0.6303 0.3617 0.3533 0.300 Uiso 0.5 1 calc R U P S 2
H96D H 0.6394 0.4150 0.3667 0.300 Uiso 0.5 1 calc R U P S 2
H96E H 0.6330 0.4064 0.3307 0.300 Uiso 0.5 1 calc R U P S 2
O1S O 0.7075(12) 0.9179(14) 0.2728(9) 0.152(13) Uiso 0.5 1 d . . P . .
O6X O 0.804(2) 0.710(3) 0.2349(16) 0.12(2) Uiso 0.25 1 d . . P B 2
O11X O 0.6240(16) 0.8529(18) 0.1737(14) 0.195(19) Uiso 0.5 1 d . . P C 2
O12X O 0.2072(19) 1.032(2) 0.1405(13) 0.068(16) Uiso 0.25 1 d . . P D 2
O16X O 1.010(3) 0.808(4) 0.219(2) 0.22(4) Uiso 0.25 1 d . . P E 2
O26X O 0.685(3) 0.748(4) 0.659(2) 0.21(4) Uiso 0.25 1 d . . P . .
C15X C 0.2766(9) 1.0555(10) 0.4314(7) 0.155(7) Uani 0.5 1 d . . P W 2
H15I H 0.2990 1.0583 0.4183 0.186 Uiso 0.5 1 calc R U P W 2
H15J H 0.2891 1.0616 0.4526 0.186 Uiso 0.5 1 calc R U P W 2
C16X C 0.1605(7) 0.8337(15) 0.3085(9) 0.090(14) Uiso 0.5 1 d D . P X 2
H16O H 0.1360 0.8385 0.3194 0.108 Uiso 0.5 1 calc R U P X 2
H16P H 0.1720 0.8012 0.3141 0.108 Uiso 0.5 1 calc R U P X 2
C17X C 0.2571(6) 0.7282(9) 0.3850(5) 0.119(8) Uani 0.5 1 d D . P Y 2
H17Q H 0.2471 0.7616 0.3876 0.143 Uiso 0.5 1 calc R U P Y 2
H17R H 0.2651 0.7139 0.4053 0.143 Uiso 0.5 1 calc R U P Y 2
C16Y C 0.1883(6) 0.8667(11) 0.3177(5) 0.148(9) Uani 0.5 1 d D . P X 2
H16Q H 0.1962 0.8627 0.3399 0.177 Uiso 0.5 1 calc R U P X 2
H16R H 0.1754 0.8990 0.3144 0.177 Uiso 0.5 1 calc R U P X 2

loop_
_atom_site_aniso_label
_atom_site_aniso_U_11
_atom_site_aniso_U_22
_atom_site_aniso_U_33
_atom_site_aniso_U_23
_atom_site_aniso_U_13
_atom_site_aniso_U_12
Cd1 0.103(3) 0.085(2) 0.086(2) -0.0001(18) -0.008(2) -0.005(2)
Cd2 0.0882(12) 0.0869(12) 0.0723(11) 0.0040(8) 0.0053(8) -0.0025(9)
Ga1 0.0648(14) 0.0729(15) 0.0634(14) 0.0093(11) -0.0015(11) 0.0046(11)
Ga2 0.0585(14) 0.0804(15) 0.0620(14) 0.0139(11) 0.0011(10) 0.0072(11)
Ga3 0.0642(14) 0.0774(15) 0.0603(14) 0.0116(11) 0.0013(10) 0.0101(11)
Ga4 0.0629(15) 0.0954(18) 0.0913(18) -0.0048(13) -0.0026(12) 0.0004(13)
Ga5 0.0604(15) 0.0931(18) 0.0995(19) -0.0054(14) -0.0058(12) -0.0034(13)
Ga6 0.0660(16) 0.0978(19) 0.116(2) -0.0221(16) -0.0076(14) 0.0031(14)
Ga7 0.0949(18) 0.0904(17) 0.0755(17) -0.0035(13) 0.0049(13) -0.0045(14)
Ga8 0.152(6) 0.138(5) 0.128(5) -0.001(4) -0.011(4) -0.010(5)
Ga9 0.0872(18) 0.0913(18) 0.102(2) -0.0136(14) 0.0045(14) 0.0051(14)
O1 0.066(9) 0.061(8) 0.089(10) 0.029(8) -0.008(7) 0.007(7)
O2 0.075(9) 0.068(8) 0.072(9) 0.022(7) -0.001(7) 0.004(7)
O3 0.047(8) 0.091(9) 0.052(8) 0.018(6) -0.003(6) -0.002(7)
O4 0.046(8) 0.100(10) 0.060(8) -0.002(7) 0.000(6) 0.000(7)
O5 0.061(9) 0.084(9) 0.108(10) -0.027(8) -0.009(8) -0.002(7)
O6 0.065(9) 0.075(9) 0.084(10) -0.021(8) -0.010(7) 0.002(7)
O7 0.103(11) 0.078(9) 0.086(10) -0.017(8) -0.019(8) -0.028(9)
O8 0.122(12) 0.130(13) 0.063(11) -0.008(9) 0.016(9) -0.021(10)
O9 0.090(10) 0.089(10) 0.068(10) 0.013(8) 0.010(7) -0.007(8)
O10 0.058(8) 0.097(10) 0.094(12) 0.007(8) 0.000(7) -0.003(7)
O11 0.102(11) 0.111(11) 0.059(9) 0.029(9) 0.009(8) 0.013(9)
O12 0.089(9) 0.074(9) 0.058(8) 0.007(7) -0.006(7) -0.001(8)
O13 0.078(9) 0.067(8) 0.086(10) 0.012(8) -0.001(7) -0.006(7)
O14 0.080(9) 0.086(11) 0.056(8) 0.000(7) 0.007(6) -0.014(8)
O15 0.076(9) 0.063(8) 0.082(10) -0.002(8) 0.010(7) -0.008(7)
O16 0.072(9) 0.060(8) 0.063(8) 0.016(6) 0.007(7) 0.019(7)
O17 0.061(8) 0.062(8) 0.075(9) 0.016(7) -0.002(6) 0.010(6)
O18 0.077(9) 0.056(8) 0.080(9) 0.005(6) 0.006(7) -0.006(7)
O19 0.071(9) 0.067(9) 0.098(11) 0.002(8) -0.003(8) -0.001(7)
O20 0.084(10) 0.094(11) 0.089(10) -0.003(8) -0.004(8) -0.009(9)
O21 0.102(11) 0.069(9) 0.089(11) -0.020(8) -0.013(8) -0.018(8)
O22 0.047(8) 0.075(9) 0.122(11) -0.002(8) -0.018(7) 0.003(7)
O23 0.068(9) 0.079(10) 0.102(10) -0.002(9) -0.015(7) -0.002(7)
O24 0.049(8) 0.096(10) 0.093(10) 0.005(8) 0.001(7) 0.003(8)
O25 0.051(8) 0.092(9) 0.062(8) 0.016(7) -0.005(6) 0.003(7)
O26 0.075(10) 0.077(9) 0.069(9) 0.023(7) -0.003(7) 0.021(8)
O27 0.058(8) 0.085(9) 0.070(9) 0.012(8) 0.012(6) 0.014(7)
O28 0.085(9) 0.094(10) 0.076(9) 0.005(7) 0.013(7) 0.006(8)
O29 0.163(14) 0.110(11) 0.031(8) 0.023(7) 0.006(8) 0.028(10)
O30 0.064(8) 0.107(10) 0.077(10) -0.001(8) 0.005(7) 0.000(7)
O31 0.091(10) 0.098(10) 0.070(10) 0.018(8) 0.008(8) 0.010(8)
O32 0.078(9) 0.086(10) 0.095(11) 0.013(8) 0.014(8) 0.002(8)
O33 0.095(10) 0.089(10) 0.082(10) 0.011(8) -0.002(8) 0.005(9)
O34 0.042(8) 0.099(11) 0.118(12) 0.005(10) 0.002(7) -0.009(7)
O35 0.056(9) 0.094(10) 0.103(11) -0.027(8) -0.005(7) 0.004(8)
O36 0.040(8) 0.101(10) 0.072(9) -0.012(7) -0.013(6) 0.008(7)
O37 0.104(11) 0.102(11) 0.091(10) -0.018(8) 0.007(8) 0.006(9)
O38 0.084(10) 0.091(10) 0.111(11) -0.005(8) 0.011(8) 0.003(8)
O39 0.073(8) 0.084(9) 0.088(10) 0.017(7) 0.012(7) 0.023(7)
O40 0.087(9) 0.091(10) 0.071(9) 0.005(7) 0.001(7) 0.017(8)
O41 0.097(10) 0.090(10) 0.075(9) -0.004(7) -0.002(7) 0.015(8)
O42 0.085(10) 0.078(9) 0.154(14) -0.002(9) 0.005(9) 0.008(8)
O43 0.035(7) 0.062(8) 0.123(11) 0.010(7) -0.001(6) 0.001(6)
O44 0.101(10) 0.091(10) 0.082(10) 0.010(7) -0.005(8) 0.001(8)
O45 0.074(9) 0.110(11) 0.109(11) -0.009(8) -0.019(8) -0.008(8)
O46 0.093(11) 0.113(12) 0.116(12) 0.019(9) -0.010(9) -0.017(9)
O47 0.051(8) 0.072(9) 0.168(15) -0.029(9) -0.013(8) 0.005(7)
O48 0.127(13) 0.079(10) 0.156(15) 0.020(10) -0.044(11) -0.002(9)
O49 0.111(12) 0.120(12) 0.112(12) -0.011(9) 0.010(9) 0.020(10)
O50 0.116(12) 0.120(12) 0.125(13) -0.009(10) -0.006(10) 0.013(10)
O51 0.029(6) 0.071(8) 0.065(8) 0.012(6) -0.018(5) -0.009(6)
O53 0.098(10) 0.099(11) 0.111(11) -0.009(8) -0.008(8) 0.020(9)
O54 0.109(11) 0.079(9) 0.105(11) -0.017(8) 0.003(9) 0.005(8)
O57 0.15(3) 0.16(3) 0.13(3) -0.07(2) 0.04(2) -0.02(3)
O58 0.142(11) 0.133(12) 0.181(12) 0.035(11) 0.019(10) -0.042(11)
O59 0.141(12) 0.144(12) 0.170(12) 0.032(10) 0.002(11) -0.057(11)
O60 0.173(15) 0.156(14) 0.193(15) 0.047(12) -0.034(13) -0.074(13)
O61 0.031(10) 0.017(8) 0.070(12) 0.000(8) 0.014(8) 0.000(8)
O62 0.093(14) 0.062(13) 0.049(13) -0.010(10) 0.039(11) 0.008(12)
O63 0.118(16) 0.074(14) 0.074(14) -0.015(12) 0.059(13) -0.012(13)
O100 0.08(2) 0.09(2) 0.13(3) 0.005(17) -0.004(18) -0.026(17)
O102 0.08(2) 0.08(2) 0.07(2) 0.056(19) 0.037(19) -0.004(19)
O103 0.10(2) 0.11(2) 0.08(2) 0.05(2) 0.02(2) -0.02(2)
O105 0.24(5) 0.20(4) 0.21(5) 0.07(4) 0.12(4) 0.00(4)
O118 0.44(7) 0.10(2) 0.049(19) -0.028(17) -0.01(3) -0.10(3)
O123 0.12(3) 0.12(3) 0.10(3) -0.06(2) 0.03(2) -0.01(2)
O126 0.13(2) 0.066(17) 0.046(15) -0.001(12) -0.008(14) 0.020(15)
O128 0.18(4) 0.10(3) 0.25(5) 0.03(3) -0.03(3) 0.04(3)
O129 0.19(6) 0.29(7) 0.40(9) 0.21(7) 0.10(6) 0.09(5)
N1 0.078(17) 0.082(17) 0.073(17) 0.051(16) 0.036(15) 0.012(15)
N2 0.142(11) 0.139(11) 0.176(11) 0.035(10) 0.010(10) -0.053(11)
N3 0.072(12) 0.036(10) 0.070(12) 0.002(10) 0.014(9) -0.004(10)
C1 0.051(15) 0.082(15) 0.057(13) 0.007(11) -0.003(10) -0.025(12)
C2 0.041(14) 0.107(19) 0.065(14) -0.012(13) 0.007(12) -0.037(15)
C3 0.089(19) 0.095(17) 0.038(12) 0.014(11) -0.004(11) 0.027(15)
C4 0.073(17) 0.095(17) 0.031(11) 0.007(11) -0.001(10) 0.011(14)
C5 0.066(15) 0.075(14) 0.044(12) -0.002(10) -0.005(11) 0.013(13)
C6 0.053(14) 0.090(16) 0.043(12) 0.007(11) 0.003(9) -0.026(12)
C7 0.039(11) 0.060(13) 0.075(13) 0.011(12) -0.012(10) 0.008(9)
C8 0.072(16) 0.066(14) 0.051(12) 0.003(10) -0.012(12) -0.011(13)
C9 0.060(16) 0.061(14) 0.056(13) 0.008(11) -0.009(11) -0.009(12)
C10 0.054(17) 0.089(17) 0.075(15) 0.025(14) -0.014(13) -0.009(14)
C11 0.040(15) 0.100(17) 0.075(15) 0.016(13) 0.002(12) 0.004(14)
C12 0.030(13) 0.093(16) 0.068(14) 0.019(12) -0.006(10) 0.015(12)
C13 0.065(15) 0.061(13) 0.046(12) -0.005(10) 0.008(10) -0.003(11)
C14 0.065(14) 0.075(13) 0.060(13) 0.022(10) -0.015(11) -0.026(11)
C15 0.074(14) 0.053(13) 0.081(18) -0.007(12) 0.005(12) -0.002(12)
C16 0.102(17) 0.095(18) 0.056(17) -0.008(15) -0.035(14) 0.007(15)
C17 0.117(19) 0.12(2) 0.041(16) 0.011(16) 0.009(14) 0.012(17)
C18 0.069(15) 0.058(15) 0.11(3) -0.002(15) 0.014(15) 0.000(12)
C19 0.075(14) 0.069(15) 0.067(17) -0.018(14) -0.006(13) 0.004(12)
C20 0.084(15) 0.082(16) 0.053(14) 0.013(12) -0.003(11) 0.000(13)
C21 0.056(12) 0.088(16) 0.054(13) -0.006(10) 0.011(10) 0.006(13)
C22 0.055(13) 0.088(16) 0.055(16) -0.002(13) 0.002(12) -0.021(12)
C23 0.075(15) 0.16(3) 0.032(15) -0.023(17) 0.009(13) -0.069(17)
C24 0.091(17) 0.075(17) 0.10(2) -0.046(17) 0.028(15) 0.020(14)
C25 0.054(13) 0.067(15) 0.11(2) 0.010(16) -0.001(13) 0.010(11)
C26 0.062(13) 0.090(17) 0.064(17) 0.016(14) -0.025(12) -0.005(13)
C27 0.044(12) 0.078(16) 0.075(18) 0.013(12) -0.012(11) -0.012(11)
C28 0.079(16) 0.072(13) 0.060(15) 0.008(11) -0.014(12) -0.002(12)
C29 0.065(13) 0.074(14) 0.070(14) -0.009(11) -0.016(11) 0.013(10)
C30 0.123(19) 0.083(16) 0.070(15) 0.020(12) -0.013(14) 0.002(13)
C31 0.118(19) 0.114(19) 0.097(18) 0.037(15) -0.002(15) 0.003(15)
C32 0.24(4) 0.17(3) 0.11(2) 0.06(2) 0.00(2) -0.01(3)
C33 0.069(14) 0.084(14) 0.082(15) 0.003(12) 0.007(12) -0.004(11)
C34 0.069(13) 0.104(16) 0.058(13) 0.019(12) -0.006(11) 0.022(12)
C35 0.15(2) 0.13(2) 0.11(2) 0.072(17) 0.018(18) 0.018(18)
C36 0.14(2) 0.14(2) 0.12(2) 0.015(18) -0.035(18) 0.020(19)
C37 0.048(12) 0.114(17) 0.080(15) 0.006(12) -0.005(11) 0.021(13)
C38 0.067(15) 0.13(2) 0.13(2) 0.035(16) -0.020(14) -0.035(15)
C39 0.044(14) 0.13(2) 0.23(3) 0.04(2) -0.047(18) -0.057(15)
C40 0.15(3) 0.29(5) 0.17(3) 0.02(3) -0.03(2) 0.07(3)
C41 0.088(16) 0.121(18) 0.061(14) -0.002(12) -0.008(12) -0.038(14)
C42 0.073(15) 0.14(2) 0.112(19) 0.007(15) -0.035(14) -0.037(16)
C43 0.21(4) 0.60(11) 0.24(5) 0.15(6) -0.09(4) -0.29(6)
C44 0.46(9) 0.34(7) 0.13(4) 0.08(4) -0.02(4) 0.12(7)
C45 0.067(13) 0.060(14) 0.062(17) 0.002(13) 0.004(11) 0.011(11)
C46 0.068(13) 0.105(19) 0.036(14) -0.030(15) -0.005(10) 0.022(13)
C47 0.060(12) 0.064(15) 0.062(17) 0.003(15) 0.016(11) 0.005(11)
C48 0.063(13) 0.053(15) 0.070(18) 0.006(14) 0.012(11) -0.004(11)
C49 0.062(13) 0.088(18) 0.059(16) 0.004(14) -0.008(11) 0.029(12)
C50 0.073(13) 0.057(12) 0.051(14) -0.010(12) -0.008(10) 0.008(10)
C51 0.053(12) 0.084(14) 0.056(13) 0.003(11) 0.000(9) 0.018(10)
C52 0.11(2) 0.048(13) 0.050(13) -0.021(11) 0.026(13) 0.002(13)
C53 0.086(19) 0.058(14) 0.054(13) -0.011(12) 0.009(13) -0.008(14)
C54 0.043(14) 0.067(14) 0.061(14) -0.009(11) -0.009(12) 0.002(13)
C55 0.056(16) 0.077(15) 0.055(14) -0.008(12) -0.029(11) 0.020(13)
C56 0.075(17) 0.068(14) 0.044(12) -0.002(11) 0.004(11) -0.004(13)
C57 0.072(16) 0.051(12) 0.076(14) 0.001(10) -0.002(13) 0.011(13)
C58 0.224(18) 0.050(11) 0.076(11) -0.021(9) 0.006(12) 0.053(12)
C59 0.247(18) 0.071(10) 0.092(11) -0.020(9) 0.007(12) 0.046(11)
C60 0.268(19) 0.098(11) 0.107(12) -0.022(10) 0.008(13) 0.047(13)
C61 0.31(3) 0.141(17) 0.141(18) -0.031(16) 0.028(19) 0.064(19)
C70 0.160(17) 0.085(13) 0.076(12) 0.016(10) 0.007(12) -0.005(12)
C71 0.177(17) 0.094(13) 0.095(12) 0.014(10) 0.006(12) -0.004(12)
C73 0.183(19) 0.108(15) 0.101(15) 0.018(13) 0.006(14) -0.007(14)
C74 0.19(3) 0.12(2) 0.13(2) 0.02(2) 0.01(2) 0.00(2)
C80 0.057(13) 0.082(19) 0.075(18) -0.028(15) -0.010(11) 0.026(13)
C81 0.066(14) 0.046(15) 0.10(2) -0.020(16) -0.009(13) 0.007(12)
C82 0.039(12) 0.044(14) 0.15(3) -0.012(18) -0.023(14) -0.002(10)
C83 0.054(13) 0.070(19) 0.12(2) 0.034(18) 0.005(14) -0.004(12)
C84 0.071(15) 0.073(19) 0.11(2) 0.010(18) -0.004(14) 0.021(14)
C85 0.091(16) 0.066(15) 0.083(19) -0.013(16) -0.014(14) 0.021(12)
C86 0.084(17) 0.039(14) 0.13(2) 0.005(13) -0.021(14) 0.009(11)
C87 0.067(16) 0.060(15) 0.094(16) 0.023(12) 0.008(12) 0.010(12)
C88 0.050(16) 0.043(14) 0.14(2) 0.006(13) -0.003(14) 0.023(13)
C89 0.081(18) 0.048(14) 0.077(15) -0.006(11) -0.025(13) -0.005(14)
C90 0.08(2) 0.053(14) 0.088(16) -0.005(12) -0.008(14) -0.003(14)
C91 0.038(14) 0.088(18) 0.093(17) 0.027(14) -0.004(11) 0.000(13)
C92 0.10(2) 0.072(15) 0.087(16) 0.012(11) -0.035(14) -0.016(15)
C93 0.13(2) 0.064(18) 0.13(2) 0.030(15) -0.012(17) 0.028(14)
C94 0.19(3) 0.062(18) 0.25(4) 0.00(2) 0.01(3) 0.025(19)
C98 0.088(16) 0.055(13) 0.055(14) 0.011(10) 0.006(11) -0.005(11)
C110 0.102(13) 0.084(11) 0.158(15) -0.011(12) -0.018(12) -0.038(11)
C111 0.119(11) 0.098(10) 0.168(14) -0.012(10) -0.020(11) -0.037(10)
C112 0.138(12) 0.115(11) 0.178(14) -0.005(11) -0.017(11) -0.033(11)
C113 0.148(13) 0.121(12) 0.182(15) 0.005(12) -0.011(12) -0.030(12)
C114 0.137(18) 0.130(17) 0.180(19) 0.027(16) 0.005(16) -0.036(15)
C120 0.079(16) 0.066(14) 0.041(12) 0.034(10) 0.004(11) 0.002(14)
C121 0.09(2) 0.056(14) 0.046(13) 0.024(10) 0.019(12) 0.000(14)
C122 0.025(13) 0.13(2) 0.092(16) 0.005(16) 0.013(11) -0.020(14)
C123 0.074(18) 0.105(18) 0.049(13) 0.002(12) 0.010(12) 0.017(15)
C124 0.045(15) 0.116(19) 0.070(15) 0.001(14) 0.010(11) 0.024(13)
C125 0.094(18) 0.066(14) 0.063(13) 0.026(12) 0.021(12) 0.007(13)
C126 0.053(13) 0.132(18) 0.062(14) -0.002(12) 0.015(11) 0.002(12)
C127 0.055(8) 0.108(10) 0.062(9) 0.018(8) 0.003(7) 0.022(8)
C128 0.061(8) 0.105(10) 0.062(9) 0.017(8) -0.006(8) 0.017(8)
C129 0.063(8) 0.105(10) 0.062(9) 0.004(8) -0.011(8) 0.017(8)
C130 0.060(9) 0.107(10) 0.058(9) 0.004(8) -0.005(7) 0.020(8)
C131 0.055(8) 0.109(10) 0.062(9) 0.011(8) 0.005(7) 0.021(8)
C132 0.051(8) 0.110(10) 0.061(9) 0.015(8) 0.006(7) 0.024(7)
C133 0.070(14) 0.122(19) 0.060(14) -0.002(12) -0.004(11) 0.005(15)
C134 0.041(12) 0.093(16) 0.078(18) 0.016(15) -0.007(12) 0.017(12)
C135 0.052(13) 0.12(2) 0.07(2) -0.009(18) 0.006(14) -0.010(14)
C136 0.089(17) 0.086(17) 0.07(2) 0.016(15) 0.017(14) 0.012(15)
C137 0.063(15) 0.097(19) 0.11(2) 0.025(18) -0.010(15) -0.002(14)
C138 0.070(15) 0.14(2) 0.047(15) -0.010(16) 0.003(13) -0.006(16)
C139 0.045(13) 0.104(18) 0.09(2) -0.006(15) 0.004(12) 0.019(13)
C140 0.069(15) 0.118(18) 0.079(16) 0.013(13) 0.006(12) 0.007(13)
C141 0.038(15) 0.13(2) 0.099(19) 0.043(17) 0.001(13) -0.022(15)
C142 0.08(2) 0.094(17) 0.069(15) -0.020(13) 0.015(13) -0.008(15)
C143 0.030(14) 0.091(16) 0.096(17) -0.006(14) 0.003(13) -0.006(13)
C144 0.057(17) 0.083(16) 0.065(14) 0.009(12) 0.015(12) 0.009(13)
C145 0.095(19) 0.062(14) 0.059(14) 0.021(11) 0.009(14) -0.004(14)
C146 0.09(2) 0.093(17) 0.065(15) -0.004(13) 0.014(14) -0.008(15)
C147 0.052(13) 0.13(2) 0.069(14) -0.012(16) 0.005(10) -0.009(12)
C148 0.133(15) 0.133(15) 0.118(15) 0.016(13) 0.008(14) 0.027(13)
C149 0.145(14) 0.145(15) 0.136(14) 0.018(13) 0.007(13) 0.020(13)
C150 0.160(15) 0.155(16) 0.149(15) 0.020(14) 0.008(14) 0.019(14)
C151 0.17(2) 0.16(2) 0.14(2) 0.02(2) 0.03(2) 0.01(2)
C152 0.18(2) 0.16(2) 0.17(2) 0.02(2) -0.01(2) 0.01(2)
C160 0.065(14) 0.29(3) 0.093(14) -0.017(16) 0.011(12) -0.021(15)
C161 0.064(14) 0.30(3) 0.094(14) -0.010(17) 0.003(12) -0.018(16)
C162 0.064(15) 0.30(3) 0.095(14) -0.005(17) 0.003(13) -0.015(17)
C163 0.074(17) 0.30(3) 0.092(17) -0.01(2) 0.002(15) -0.02(2)
C164 0.070(15) 0.30(3) 0.097(14) -0.005(17) 0.004(13) -0.015(17)
C165 0.080(17) 0.30(3) 0.099(17) 0.00(2) 0.000(16) -0.01(2)
C170 0.061(14) 0.18(2) 0.116(18) 0.034(16) 0.030(13) -0.026(14)
C171 0.09(3) 0.20(4) 0.12(3) 0.03(3) 0.00(2) -0.03(3)
C172 0.13(4) 0.27(5) 0.15(4) 0.03(4) 0.00(3) -0.03(4)
C173 0.14(5) 0.24(6) 0.23(5) 0.01(5) 0.03(4) -0.07(4)
C174 0.10(3) 0.25(4) 0.16(3) 0.04(3) 0.01(3) -0.02(3)
C175 0.17(4) 0.29(5) 0.22(5) 0.03(4) 0.01(4) -0.02(4)
C176 0.23(6) 0.35(7) 0.26(6) 0.03(6) 0.04(5) -0.03(6)
C180 0.110(14) 0.159(18) 0.132(18) 0.008(12) 0.059(13) -0.019(14)
C181 0.114(15) 0.168(19) 0.141(19) 0.005(14) 0.057(15) -0.017(16)
C182 0.118(17) 0.18(2) 0.15(2) 0.005(16) 0.054(16) -0.018(18)
C183 0.117(15) 0.154(19) 0.134(19) 0.017(13) 0.063(14) -0.019(15)
C184 0.131(17) 0.16(2) 0.14(2) 0.022(15) 0.065(16) -0.018(17)
C185 0.16(2) 0.16(3) 0.16(3) 0.02(2) 0.07(2) -0.01(2)
C186 0.14(2) 0.20(3) 0.17(3) 0.00(2) 0.05(2) -0.02(2)
C200 0.030(19) 0.10(3) 0.06(2) 0.00(2) 0.018(17) 0.021(19)
C71' 0.177(17) 0.094(13) 0.095(12) 0.014(10) 0.006(12) -0.004(12)
C94' 0.19(3) 0.062(18) 0.25(4) 0.00(2) 0.01(3) 0.025(19)
C15X 0.160(15) 0.155(16) 0.149(15) 0.020(14) 0.008(14) 0.019(14)
C17X 0.061(14) 0.18(2) 0.116(18) 0.034(16) 0.030(13) -0.026(14)
C16Y 0.065(14) 0.29(3) 0.093(14) -0.017(16) 0.011(12) -0.021(15)

loop_
_atom_type_symbol
_atom_type_description
_atom_type_scat_dispersion_real
_atom_type_scat_dispersion_imag
_atom_type_scat_source
C C 0.0040 0.0020 'International Tables Vol C Tables 4.2.6.8 and 6.1.1.4'
H H 0.0000 0.0000 'International Tables Vol C Tables 4.2.6.8 and 6.1.1.4'
Cd Cd -0.6209 1.4088 'International Tables Vol C Tables 4.2.6.8 and 6.1.1.4'
Ga Ga 0.1381 1.8720 'International Tables Vol C Tables 4.2.6.8 and 6.1.1.4'
N N 0.0076 0.0040 'International Tables Vol C Tables 4.2.6.8 and 6.1.1.4'
O O 0.0133 0.0073 'International Tables Vol C Tables 4.2.6.8 and 6.1.1.4'

loop_
_geom_angle_atom_site_label_1
_geom_angle_atom_site_label_2
_geom_angle_atom_site_label_3
_geom_angle
_geom_angle_site_symmetry_1
_geom_angle_site_symmetry_3
O8 Cd1 O20 81.6(5) . .
O8 Cd1 O7 70.0(5) . .
O20 Cd1 O7 112.4(5) . .
O8 Cd1 O21 116.0(5) . .
O20 Cd1 O21 70.0(5) . .
O7 Cd1 O21 70.2(5) . .
O8 Cd1 O56 97.6(9) . .
O20 Cd1 O56 152.6(11) . .
O7 Cd1 O56 92.7(11) . .
O21 Cd1 O56 132.1(10) . .
O8 Cd1 O55 92.3(16) . .
O20 Cd1 O55 89.1(16) . .
O7 Cd1 O55 148.8(16) . .
O21 Cd1 O55 140.6(16) . .
O56 Cd1 O55 63.5(19) . .
O1S Cd2 O58 92.4(15) . .
O1S Cd2 O29 103.7(14) . 2_655
O58 Cd2 O29 106.2(6) . 2_655
O1S Cd2 O61 61.4(14) . .
O58 Cd2 O61 150.3(7) . .
O29 Cd2 O61 94.3(6) 2_655 .
O1S Cd2 O11 120.9(15) . .
O58 Cd2 O11 88.2(6) . .
O29 Cd2 O11 132.6(5) 2_655 .
O61 Cd2 O11 93.6(6) . .
O1S Cd2 O10 53.9(14) . .
O58 Cd2 O10 73.7(6) . .
O29 Cd2 O10 157.2(5) 2_655 .
O61 Cd2 O10 79.0(5) . .
O11 Cd2 O10 70.0(5) . .
O1S Cd2 O30 39.2(14) . 2_655
O58 Cd2 O30 81.2(6) . 2_655
O29 Cd2 O30 71.2(5) 2_655 2_655
O61 Cd2 O30 85.5(5) . 2_655
O11 Cd2 O30 156.1(5) . 2_655
O10 Cd2 O30 86.4(5) . 2_655
O1S Cd2 O14 132.9(14) . 2_655
O58 Cd2 O14 134.7(6) . 2_655
O29 Cd2 O14 66.8(5) 2_655 2_655
O61 Cd2 O14 73.1(5) . 2_655
O11 Cd2 O14 71.1(4) . 2_655
O10 Cd2 O14 129.8(4) . 2_655
O30 Cd2 O14 130.6(4) 2_655 2_655
O1S Cd2 O59 141.0(15) . .
O58 Cd2 O59 52.4(6) . .
O29 Cd2 O59 75.6(6) 2_655 .
O61 Cd2 O59 156.7(6) . .
O11 Cd2 O59 79.0(6) . .
O10 Cd2 O59 117.9(5) . .
O30 Cd2 O59 110.1(6) 2_655 .
O14 Cd2 O59 83.6(6) 2_655 .
O18 Ga1 O1 94.4(6) . .
O18 Ga1 O2 175.7(5) . .
O1 Ga1 O2 86.4(5) . .
O18 Ga1 O17 86.9(5) . .
O1 Ga1 O17 178.1(6) . .
O2 Ga1 O17 92.3(5) . .
O18 Ga1 O37 93.9(5) . .
O1 Ga1 O37 89.6(6) . .
O2 Ga1 O37 90.4(6) . .
O17 Ga1 O37 88.9(5) . .
O18 Ga1 O38 89.9(5) . .
O1 Ga1 O38 93.8(5) . .
O2 Ga1 O38 85.9(5) . .
O17 Ga1 O38 87.6(5) . .
O37 Ga1 O38 174.8(6) . .
O40 Ga2 O26 89.9(5) . .
O40 Ga2 O2 91.9(5) . .
O26 Ga2 O2 96.6(5) . .
O40 Ga2 O3 95.8(5) . .
O26 Ga2 O3 173.1(5) . .
O2 Ga2 O3 87.1(5) . .
O40 Ga2 O39 177.3(5) . .
O26 Ga2 O39 87.5(5) . .
O2 Ga2 O39 89.3(5) . .
O3 Ga2 O39 86.8(5) . .
O40 Ga2 O25 92.4(5) . .
O26 Ga2 O25 86.2(5) . .
O2 Ga2 O25 174.9(5) . .
O3 Ga2 O25 89.7(5) . .
O39 Ga2 O25 86.6(5) . .
O27 Ga3 O16 93.2(6) . .
O27 Ga3 O17 177.5(5) . .
O16 Ga3 O17 87.0(5) . .
O27 Ga3 O26 85.7(5) . .
O16 Ga3 O26 175.7(5) . .
O17 Ga3 O26 94.4(5) . .
O27 Ga3 O41 89.2(5) . .
O16 Ga3 O41 93.2(5) . .
O17 Ga3 O41 88.3(5) . .
O26 Ga3 O41 90.9(5) . .
O27 Ga3 O42 93.3(5) . .
O16 Ga3 O42 92.7(5) . .
O17 Ga3 O42 89.2(5) . .
O26 Ga3 O42 83.2(5) . .
O41 Ga3 O42 173.4(5) . .
O43 Ga4 O36 89.5(5) . .
O43 Ga4 O5 88.3(5) . .
O36 Ga4 O5 177.7(6) . .
O43 Ga4 O4 89.2(5) . .
O36 Ga4 O4 91.8(5) . .
O5 Ga4 O4 87.6(5) . .
O43 Ga4 O44 179.3(6) . .
O36 Ga4 O44 90.5(5) . .
O5 Ga4 O44 91.7(6) . .
O4 Ga4 O44 91.5(5) . .
O43 Ga4 O35 89.4(5) . .
O36 Ga4 O35 86.6(5) . .
O5 Ga4 O35 94.0(5) . .
O4 Ga4 O35 177.9(5) . .
O44 Ga4 O35 89.9(6) . .
O45 Ga5 O24 87.3(5) . .
O45 Ga5 O34 90.1(6) . .
O24 Ga5 O34 92.4(6) . .
O45 Ga5 O35 89.8(6) . .
O24 Ga5 O35 176.0(6) . .
O34 Ga5 O35 84.8(6) . .
O45 Ga5 O46 178.1(6) . .
O24 Ga5 O46 92.3(6) . .
O34 Ga5 O46 91.8(6) . .
O35 Ga5 O46 90.7(6) . .
O45 Ga5 O23 89.4(6) . .
O24 Ga5 O23 86.4(5) . .
O34 Ga5 O23 178.7(6) . .
O35 Ga5 O23 96.3(6) . .
O46 Ga5 O23 88.7(6) . .
O47 Ga6 O22 92.4(6) . .
O47 Ga6 O6 93.7(6) . .
O22 Ga6 O6 91.8(6) . .
O47 Ga6 O23 91.6(6) . .
O22 Ga6 O23 87.0(6) . .
O6 Ga6 O23 174.6(6) . .
O47 Ga6 O5 91.1(6) . .
O22 Ga6 O5 176.2(6) . .
O6 Ga6 O5 86.4(5) . .
O23 Ga6 O5 94.4(6) . .
O47 Ga6 O48 177.9(6) . .
O22 Ga6 O48 85.9(6) . .
O6 Ga6 O48 87.4(6) . .
O23 Ga6 O48 87.2(6) . .
O5 Ga6 O48 90.7(6) . .
O31 Ga7 O9 94.6(6) 2_655 .
O31 Ga7 O49 92.3(6) 2_655 .
O9 Ga7 O49 94.7(6) . .
O31 Ga7 O8 177.5(6) 2_655 .
O9 Ga7 O8 87.9(6) . .
O49 Ga7 O8 87.2(7) . .
O31 Ga7 O50 90.8(6) 2_655 .
O9 Ga7 O50 92.0(6) . .
O49 Ga7 O50 172.4(7) . .
O8 Ga7 O50 89.4(7) . .
O31 Ga7 O32 86.0(6) 2_655 2_655
O9 Ga7 O32 179.2(6) . 2_655
O49 Ga7 O32 85.9(6) . 2_655
O8 Ga7 O32 91.5(6) . 2_655
O50 Ga7 O32 87.4(6) . 2_655
O51 Ga8 O20 95.5(7) . .
O51 Ga8 O7 83.4(7) . .
O20 Ga8 O7 177.6(8) . .
O51 Ga8 O21 92.9(7) . .
O20 Ga8 O21 87.3(7) . .
O7 Ga8 O21 90.6(7) . .
O51 Ga8 O8 89.1(7) . .
O20 Ga8 O8 96.8(7) . .
O7 Ga8 O8 85.3(6) . .
O21 Ga8 O8 175.2(8) . .
O54 Ga9 O20 88.7(6) . .
O54 Ga9 O32 88.8(5) . 2_655
O20 Ga9 O32 98.9(6) . 2_655
O54 Ga9 O53 178.9(7) . .
O20 Ga9 O53 92.3(6) . .
O32 Ga9 O53 90.7(6) 2_655 .
O54 Ga9 O33 87.6(6) . 2_655
O20 Ga9 O33 173.5(6) . 2_655
O32 Ga9 O33 86.4(6) 2_655 2_655
O53 Ga9 O33 91.4(6) . 2_655
O54 Ga9 O19 86.8(5) . .
O20 Ga9 O19 86.4(6) . .
O32 Ga9 O19 173.0(6) 2_655 .
O53 Ga9 O19 93.7(6) . .
O33 Ga9 O19 88.0(6) 2_655 .
C2 O1 Ga1 111.4(11) . .
C3 O2 Ga1 104.9(12) . .
C3 O2 Ga2 110.3(12) . .
Ga1 O2 Ga2 144.2(7) . .
C4 O3 Ga2 108.8(10) . .
C9 O4 Ga4 109.0(11) . .
C10 O5 Ga4 107.8(13) . .
C10 O5 Ga6 105.8(13) . .
Ga4 O5 Ga6 146.1(7) . .
C11 O6 Ga6 110.6(11) . .
C16 O7 Ga8 109.6(13) . .
C16 O7 Cd1 106.7(11) . .
C17 O8 Ga8 109.3(14) . .
C17 O8 Ga7 102.9(14) . .
Ga8 O8 Ga7 145.4(8) . .
C17 O8 Cd1 113.1(13) . .
Ga7 O8 Cd1 137.0(8) . .
C18 O9 Ga7 110.2(13) . .
C23 O10 Cd2 113.6(15) . .
C24 O11 Cd2 117.6(13) . .
C47 O14 Cd2 139.7(11) . 2_655
C53 O16 Ga3 109.1(11) . .
C54 O17 Ga3 105.8(11) . .
C54 O17 Ga1 106.1(11) . .
Ga3 O17 Ga1 146.7(7) . .
C55 O18 Ga1 110.3(13) . .
C81 O19 Ga9 108.6(13) . .
C82 O20 Ga8 109.5(16) . .
C82 O20 Ga9 107.6(16) . .
Ga8 O20 Ga9 141.7(8) . .
C82 O20 Cd1 112.6(15) . .
Ga9 O20 Cd1 131.9(7) . .
C83 O21 Ga8 108.7(14) . .
C83 O21 Cd1 107.4(12) . .
C88 O22 Ga6 109.7(12) . .
C89 O23 Ga6 106.2(12) . .
C89 O23 Ga5 109.1(12) . .
Ga6 O23 Ga5 143.8(8) . .
C90 O24 Ga5 108.2(12) . .
C121 O25 Ga2 108.5(12) . .
C122 O26 Ga2 105.6(12) . .
C122 O26 Ga3 109.5(12) . .
Ga2 O26 Ga3 139.3(7) . .
C123 O27 Ga3 112.1(12) . .
C129 O29 Cd2 116.3(12) . 2_655
C130 O30 O1S 149.2(19) . 2_655
C130 O30 Cd2 114.6(12) . 2_655
O1S O30 Cd2 42.1(15) 2_655 2_655
C135 O31 Ga7 110.1(14) . 2_655
C136 O32 Ga9 108.8(14) . 2_655
C136 O32 Ga7 106.7(13) . 2_655
Ga9 O32 Ga7 144.2(9) 2_655 2_655
C137 O33 Ga9 109.6(14) . 2_655
C142 O34 Ga5 109.7(13) . .
C143 O35 Ga5 108.0(12) . .
C143 O35 Ga4 107.8(12) . .
Ga5 O35 Ga4 144.0(8) . .
C144 O36 Ga4 107.7(12) . .
N6 O48 Ga6 139(2) . .
N6 O56 Cd1 97(3) . .
N2 O58 Cd2 103.2(16) . .
N2 O59 Cd2 86.8(14) . .
N3 O61 Cd2 123.2(15) . .
O126 O119 O125 111(3) 5_676 5_676
O121 O123 C205 169(4) 5_676 .
O102 N1 O103 115(4) . .
O102 N1 O101 125(4) . .
O103 N1 O101 120(4) . .
O58 N2 O59 117(2) . .
O58 N2 O60 119(2) . .
O59 N2 O60 124(2) . .
O63 N3 O61 119(2) . .
O63 N3 O62 116(2) . .
O61 N3 O62 125(2) . .
O48 N6 O56 124(3) . .
O48 N6 O57 112(3) . .
O56 N6 O57 124(3) . .
C6 C1 C2 119.5(17) . .
C6 C1 C28 123.3(18) . .
C2 C1 C28 117.1(18) . .
O1 C2 C3 117.8(19) . .
O1 C2 C1 126.9(17) . .
C3 C2 C1 115(2) . .
C2 C3 O2 118.9(19) . .
C2 C3 C4 128(2) . .
O2 C3 C4 113.1(19) . .
O3 C4 C5 126.3(18) . .
O3 C4 C3 120.3(17) . .
C5 C4 C3 113.4(19) . .
C6 C5 C4 120.4(18) . .
C6 C5 C7 121.9(17) . .
C4 C5 C7 117.7(18) . .
C5 C6 C1 123.6(17) . .
C5 C6 H6 118.2 . .
C1 C6 H6 118.2 . .
C5 C7 C29 118.5(15) . .
C5 C7 C8 110.8(14) . .
C29 C7 C8 112.5(14) . .
C5 C7 H7 104.5 . .
C29 C7 H7 104.5 . .
C8 C7 H7 104.5 . .
C9 C8 C13 120.6(18) . .
C9 C8 C7 119(2) . .
C13 C8 C7 120.1(17) . .
C8 C9 C10 117.9(19) . .
C8 C9 O4 126(2) . .
C10 C9 O4 116.5(17) . .
C11 C10 C9 123.5(19) . .
C11 C10 O5 117(2) . .
C9 C10 O5 119(2) . .
O6 C11 C10 118.6(19) . .
O6 C11 C12 124.7(19) . .
C10 C11 C12 117(2) . .
C13 C12 C11 119.6(18) . .
C13 C12 C14 123.0(18) . .
C11 C12 C14 117.4(19) . .
C8 C13 C12 121.4(17) . .
C8 C13 H13 119.3 . .
C12 C13 H13 119.3 . .
C12 C14 C33 116.3(16) . .
C12 C14 C15 106.9(14) . .
C33 C14 C15 116.1(15) . .
C12 C14 H14 105.5 . .
C33 C14 H14 105.5 . .
C15 C14 H14 105.5 . .
C20 C15 C16 117.7(19) . .
C20 C15 C14 120.5(18) . .
C16 C15 C14 122(2) . .
C17 C16 C15 121(2) . .
C17 C16 O7 118(2) . .
C15 C16 O7 121(2) . .
C16 C17 O8 117(2) . .
C16 C17 C18 121(2) . .
O8 C17 C18 122(2) . .
O9 C18 C19 129(2) . .
O9 C18 C17 114(2) . .
C19 C18 C17 117(2) . .
C18 C19 C20 119.3(19) . .
C18 C19 C21 115(2) . .
C20 C19 C21 125.4(19) . .
C15 C20 C19 123.0(18) . .
C15 C20 H20 118.5 . .
C19 C20 H20 118.5 . .
C22 C21 C37 113.2(16) . .
C22 C21 C19 109.1(14) . .
C37 C21 C19 110.4(16) . .
C22 C21 H21 108.0 . .
C37 C21 H21 108.0 . .
C19 C21 H21 108.0 . .
C27 C22 C23 115(2) . .
C27 C22 C21 123.6(19) . .
C23 C22 C21 121(2) . .
C24 C23 O10 117(2) . .
C24 C23 C22 125(2) . .
O10 C23 C22 118(3) . .
O11 C24 C23 122(2) . .
O11 C24 C25 123(2) . .
C23 C24 C25 116(2) . .
O12 C25 C24 114(2) . .
O12 C25 C26 121(2) . .
C24 C25 C26 124(2) . .
C25 C26 C27 115(2) . .
C25 C26 C28 122(2) . .
C27 C26 C28 123.0(18) . .
C22 C27 C26 124.1(18) . .
C22 C27 H27 117.9 . .
C26 C27 H27 117.9 . .
C1 C28 C41 117.9(17) . .
C1 C28 C26 108.9(15) . .
C41 C28 C26 112.0(17) . .
C1 C28 H28 105.7 . .
C41 C28 H28 105.7 . .
C26 C28 H28 105.7 . .
C30 C29 C7 116.6(15) . .
C30 C29 H29A 108.1 . .
C7 C29 H29A 108.1 . .
C30 C29 H29B 108.1 . .
C7 C29 H29B 108.1 . .
H29A C29 H29B 107.3 . .
C29 C30 C31 111.1(15) . .
C29 C30 H30A 109.4 . .
C31 C30 H30A 109.4 . .
C29 C30 H30B 109.4 . .
C31 C30 H30B 109.4 . .
H30A C30 H30B 108.0 . .
C30 C31 C32 107.4(15) . .
C30 C31 H31A 110.2 . .
C32 C31 H31A 110.2 . .
C30 C31 H31B 110.2 . .
C32 C31 H31B 110.2 . .
H31A C31 H31B 108.5 . .
C31 C32 H32A 109.5 . .
C31 C32 H32B 109.5 . .
H32A C32 H32B 109.5 . .
C31 C32 H32C 109.5 . .
H32A C32 H32C 109.5 . .
H32B C32 H32C 109.5 . .
C34 C33 C14 112.2(15) . .
C34 C33 H33A 109.2 . .
C14 C33 H33A 109.2 . .
C34 C33 H33B 109.2 . .
C14 C33 H33B 109.2 . .
H33A C33 H33B 107.9 . .
C33 C34 C35 107.9(14) . .
C33 C34 H34A 110.1 . .
C35 C34 H34A 110.1 . .
C33 C34 H34B 110.1 . .
C35 C34 H34B 110.1 . .
H34A C34 H34B 108.4 . .
C34 C35 C36 104.4(14) . .
C34 C35 H35A 110.9 . .
C36 C35 H35A 110.9 . .
C34 C35 H35B 110.9 . .
C36 C35 H35B 110.9 . .
H35A C35 H35B 108.9 . .
C35 C36 H36A 109.5 . .
C35 C36 H36B 109.5 . .
H36A C36 H36B 109.5 . .
C35 C36 H36C 109.5 . .
H36A C36 H36C 109.5 . .
H36B C36 H36C 109.5 . .
C21 C37 C38 112.9(16) . .
C21 C37 H37A 109.0 . .
C38 C37 H37A 109.0 . .
C21 C37 H37B 109.0 . .
C38 C37 H37B 109.0 . .
H37A C37 H37B 107.8 . .
C39 C38 C37 110.8(18) . .
C39 C38 H38A 109.5 . .
C37 C38 H38A 109.5 . .
C39 C38 H38B 109.5 . .
C37 C38 H38B 109.5 . .
H38A C38 H38B 108.1 . .
C40 C39 C38 110(2) . .
C40 C39 H39A 109.6 . .
C38 C39 H39A 109.6 . .
C40 C39 H39B 109.6 . .
C38 C39 H39B 109.6 . .
H39A C39 H39B 108.1 . .
C39 C40 H40A 109.5 . .
C39 C40 H40B 109.5 . .
H40A C40 H40B 109.5 . .
C39 C40 H40C 109.5 . .
H40A C40 H40C 109.5 . .
H40B C40 H40C 109.5 . .
C42 C41 C28 117.0(17) . .
C42 C41 H41A 108.0 . .
C28 C41 H41A 108.0 . .
C42 C41 H41B 108.0 . .
C28 C41 H41B 108.0 . .
H41A C41 H41B 107.3 . .
C41 C42 C43 107.4(16) . .
C41 C42 H42A 110.2 . .
C43 C42 H42A 110.2 . .
C41 C42 H42B 110.2 . .
C43 C42 H42B 110.2 . .
H42A C42 H42B 108.5 . .
C42 C43 C44 104.2(17) . .
C42 C43 H43A 110.9 . .
C44 C43 H43A 110.9 . .
C42 C43 H43B 110.9 . .
C44 C43 H43B 110.9 . .
H43A C43 H43B 108.9 . .
C43 C44 H44A 109.5 . .
C43 C44 H44B 109.5 . .
H44A C44 H44B 109.5 . .
C43 C44 H44C 109.5 . .
H44A C44 H44C 109.5 . .
H44B C44 H44C 109.5 . .
C50 C45 C98 127.3(17) . .
C50 C45 C46 111.9(16) . .
C98 C45 C46 120.7(18) . .
C47 C46 O13 113(2) . .
C47 C46 C45 126.0(17) . .
O13 C46 C45 121(2) . .
O14 C47 C46 122(2) . .
O14 C47 C48 120.6(19) . .
C46 C47 C48 117.8(19) . .
C49 C48 O15 123(2) . .
C49 C48 C47 121.5(19) . .
O15 C48 C47 115.7(19) . .
C48 C49 C50 118.3(18) . .
C48 C49 C51 123(2) . .
C50 C49 C51 119(2) . .
C45 C50 C49 124.2(17) . .
C45 C50 H50 117.9 . .
C49 C50 H50 117.9 . .
C58 C51 C49 114.5(14) . .
C58 C51 C52 112.5(16) . .
C49 C51 C52 108.2(12) . .
C58 C51 H51 107.1 . .
C49 C51 H51 107.1 . .
C52 C51 H51 107.1 . .
C57 C52 C53 118(2) . .
C57 C52 C51 122.9(19) . .
C53 C52 C51 119(2) . .
O16 C53 C54 117.5(19) . .
O16 C53 C52 123(2) . .
C54 C53 C52 120(2) . .
C55 C54 C53 119.6(19) . .
C55 C54 O17 120.8(18) . .
C53 C54 O17 119.6(19) . .
C54 C55 C56 122.8(17) . .
C54 C55 O18 116(2) . .
C56 C55 O18 121(2) . .
C57 C56 C55 116.4(18) . .
C57 C56 C98 121(2) . 2_655
C55 C56 C98 122(2) . 2_655
C52 C57 C56 123.2(19) . .
C52 C57 H57 118.4 . .
C56 C57 H57 118.4 . .
C59 C58 C51 107.5(13) . .
C59 C58 H58A 110.2 . .
C51 C58 H58A 110.2 . .
C59 C58 H58B 110.2 . .
C51 C58 H58B 110.2 . .
H58A C58 H58B 108.5 . .
C60 C59 C58 108.7(16) . .
C60 C59 H59A 109.9 . .
C58 C59 H59A 109.9 . .
C60 C59 H59B 109.9 . .
C58 C59 H59B 109.9 . .
H59A C59 H59B 108.3 . .
C59 C60 C61 109.3(18) . .
C59 C60 H60A 109.8 . .
C61 C60 H60A 109.8 . .
C59 C60 H60B 109.8 . .
C61 C60 H60B 109.8 . .
H60A C60 H60B 108.3 . .
C60 C61 H61A 109.5 . .
C60 C61 H61B 109.5 . .
H61A C61 H61B 109.5 . .
C60 C61 H61C 109.5 . .
H61A C61 H61C 109.5 . .
H61B C61 H61C 109.5 . .
C98 C70 C71 111.1(15) . .
C98 C70 H70A 109.4 . .
C71 C70 H70A 109.4 . .
C98 C70 H70B 109.4 . .
C71 C70 H70B 109.4 . .
H70A C70 H70B 108.0 . .
C73 C71 C70 106.6(14) . .
C73 C71 H71A 110.4 . .
C70 C71 H71A 110.4 . .
C73 C71 H71B 110.4 . .
C70 C71 H71B 110.4 . .
H71A C71 H71B 108.6 . .
C74 C73 C71 107.9(18) . .
C74 C73 H73A 110.1 . .
C71 C73 H73A 110.1 . .
C74 C73 H73B 110.1 . .
C71 C73 H73B 110.1 . .
H73A C73 H73B 108.4 . .
C73 C74 H74A 109.5 . .
C73 C74 H74B 109.5 . .
H74A C74 H74B 109.5 . .
C73 C74 H74C 109.5 . .
H74A C74 H74C 109.5 . .
H74B C74 H74C 109.5 . .
C81 C80 C85 120.0(19) . .
C81 C80 C110 119(3) . 2_655
C85 C80 C110 121(2) . 2_655
C80 C81 C82 119(2) . .
C80 C81 O19 124(2) . .
C82 C81 O19 117(2) . .
C81 C82 C83 124(2) . .
C81 C82 O20 120(3) . .
C83 C82 O20 116(2) . .
O21 C83 C82 118(2) . .
O21 C83 C84 126(2) . .
C82 C83 C84 116(2) . .
C85 C84 C83 118(2) . .
C85 C84 C86 125(2) . .
C83 C84 C86 117(2) . .
C84 C85 C80 122(2) . .
C84 C85 H85 118.9 . .
C80 C85 H85 118.9 . .
C93 C86 C84 113(2) . .
C93 C86 C87 111.4(19) . .
C84 C86 C87 110.8(15) . .
C93 C86 H86 107.2 . .
C84 C86 H86 107.2 . .
C87 C86 H86 107.2 . .
C88 C87 C92 115.2(19) . .
C88 C87 C86 119.7(19) . .
C92 C87 C86 125(2) . .
C89 C88 O22 117(2) . .
C89 C88 C87 119(2) . .
O22 C88 C87 123.8(19) . .
C88 C89 C90 124(2) . .
C88 C89 O23 119.8(19) . .
C90 C89 O23 116(2) . .
C89 C90 O24 120(2) . .
C89 C90 C91 119(2) . .
O24 C90 C91 120(2) . .
C92 C91 C90 116.4(19) . .
C92 C91 C110 123(2) . .
C90 C91 C110 121(2) . .
C91 C92 C87 126(2) . .
C91 C92 H92 117.2 . .
C87 C92 H92 117.2 . .
C94 C93 C86 114(2) . .
C94 C93 H93A 108.8 . .
C86 C93 H93A 108.8 . .
C94 C93 H93B 108.8 . .
C86 C93 H93B 108.8 . .
H93A C93 H93B 107.7 . .
C93 C94 C95 113(4) . .
C93 C94 H94A 109.0 . .
C95 C94 H94A 109.0 . .
C93 C94 H94B 109.0 . .
C95 C94 H94B 109.0 . .
H94A C94 H94B 107.8 . .
C94 C95 C97 107(3) . .
C94 C95 H95A 110.4 . .
C97 C95 H95A 110.4 . .
C94 C95 H95B 110.4 . .
C97 C95 H95B 110.4 . .
H95A C95 H95B 108.6 . .
C96' C96 H96A 110.2 . .
C96' C96 H96B 110.1 . .
H96A C96 H96B 108.5 . .
C95 C97 H97A 109.5 . .
C95 C97 H97B 109.5 . .
H97A C97 H97B 109.5 . .
C95 C97 H97C 109.5 . .
H97A C97 H97C 109.5 . .
H97B C97 H97C 109.5 . .
C45 C98 C70 111.4(14) . .
C45 C98 C56 110.7(14) . 2_655
C70 C98 C56 116.2(17) . 2_655
C45 C98 H98 105.9 . .
C70 C98 H98 105.9 . .
C56 C98 H98 105.9 2_655 .
C80 C110 C91 110.3(18) 2_655 .
C80 C110 C111 118(2) 2_655 .
C91 C110 C111 107.3(19) . .
C80 C110 H110 106.9 2_655 .
C91 C110 H110 106.9 . .
C111 C110 H110 106.9 . .
C112 C111 C110 102.7(19) . .
C112 C111 H11C 111.2 . .
C110 C111 H11C 111.2 . .
C112 C111 H11D 111.2 . .
C110 C111 H11D 111.2 . .
H11C C111 H11D 109.1 . .
C113 C112 C111 108(2) . .
C113 C112 H11E 110.1 . .
C111 C112 H11E 110.1 . .
C113 C112 H11F 110.1 . .
C111 C112 H11F 110.1 . .
H11E C112 H11F 108.4 . .
C114 C113 C112 109(2) . .
C114 C113 H11G 109.9 . .
C112 C113 H11G 109.9 . .
C114 C113 H11H 109.9 . .
C112 C113 H11H 109.9 . .
H11G C113 H11H 108.3 . .
C113 C114 H11I 109.5 . .
C113 C114 H11J 109.5 . .
H11I C114 H11J 109.5 . .
C113 C114 H11K 109.5 . .
H11I C114 H11K 109.5 . .
H11J C114 H11K 109.5 . .
C125 C120 C121 118.7(17) . .
C125 C120 C147 121(2) . .
C121 C120 C147 120.3(18) . .
C122 C121 C120 119.3(19) . .
C122 C121 O25 116(2) . .
C120 C121 O25 124.5(18) . .
C121 C122 O26 123(2) . .
C121 C122 C123 125.6(19) . .
O26 C122 C123 111(2) . .
O27 C123 C124 128.0(19) . .
O27 C123 C122 119(2) . .
C124 C123 C122 113(2) . .
C125 C124 C123 119.6(18) . .
C125 C124 C126 125(2) . .
C123 C124 C126 115(2) . .
C124 C125 C120 123.9(19) . .
C124 C125 H125 118.0 . .
C120 C125 H125 118.0 . .
C127 C126 C148 113.1(17) . .
C127 C126 C124 110.5(16) . .
C148 C126 C124 112.8(18) . .
C127 C126 H126 106.6 . .
C148 C126 H126 106.6 . .
C124 C126 H126 106.6 . .
C128 C127 C132 116(2) . .
C128 C127 C126 121(2) . .
C132 C127 C126 123.7(18) . .
C127 C128 C129 122(2) . .
C127 C128 O28 122.6(19) . .
C129 C128 O28 115.1(19) . .
C130 C129 C128 120(2) . .
C130 C129 O29 119.4(18) . .
C128 C129 O29 120.2(19) . .
C129 C130 O30 116.8(18) . .
C129 C130 C131 121(2) . .
O30 C130 C131 122.6(19) . .
C132 C131 C130 115(2) . .
C132 C131 C133 123.3(18) . .
C130 C131 C133 121.7(18) . .
C131 C132 C127 125.9(19) . .
C131 C132 H132 117.1 . .
C127 C132 H132 117.1 . .
C134 C133 C160 119(2) . .
C134 C133 C131 107.8(14) . .
C160 C133 C131 112.2(17) . .
C134 C133 H133 105.5 . .
C160 C133 H133 105.5 . .
C131 C133 H133 105.5 . .
C139 C134 C135 119(2) . .
C139 C134 C133 119(2) . .
C135 C134 C133 121(2) . .
C136 C135 O31 119(2) . .
C136 C135 C134 119(2) . .
O31 C135 C134 122(2) . .
C135 C136 C137 122(2) . .
C135 C136 O32 118(2) . .
C137 C136 O32 120(2) . .
C136 C137 O33 115(3) . .
C136 C137 C138 121(2) . .
O33 C137 C138 124(2) . .
C139 C138 C137 115(2) . .
C139 C138 C140 127(2) . .
C137 C138 C140 117(2) . .
C138 C139 C134 124(2) . .
C138 C139 H139 117.8 . .
C134 C139 H139 117.8 . .
C170 C140 C138 112.4(19) . .
C170 C140 C141 112.0(19) . .
C138 C140 C141 106.4(16) . .
C170 C140 H140 108.7 . .
C138 C140 H140 108.7 . .
C141 C140 H140 108.7 . .
C146 C141 C142 118.4(19) . .
C146 C141 C140 125(2) . .
C142 C141 C140 116(2) . .
C143 C142 O34 117(2) . .
C143 C142 C141 120(2) . .
O34 C142 C141 123(2) . .
C142 C143 C144 123(2) . .
C142 C143 O35 120(2) . .
C144 C143 O35 116.9(18) . .
O36 C144 C143 120.8(18) . .
O36 C144 C145 121(2) . .
C143 C144 C145 119(2) . .
C146 C145 C144 118.2(19) . .
C146 C145 C147 120(2) . .
C144 C145 C147 122(2) . .
C141 C146 C145 121(2) . .
C141 C146 H146 119.4 . .
C145 C146 H146 119.4 . .
C120 C147 C145 111.9(16) . .
C120 C147 C180 117.2(19) . .
C145 C147 C180 109.6(19) . .
C120 C147 H147 105.7 . .
C145 C147 H147 105.7 . .
C180 C147 H147 105.7 . .
C126 C148 C149 116(2) . .
C126 C148 H14A 108.3 . .
C149 C148 H14A 108.3 . .
C126 C148 H14B 108.3 . .
C149 C148 H14B 108.3 . .
H14A C148 H14B 107.4 . .
C150 C149 C148 114(2) . .
C150 C149 H14C 108.8 . .
C148 C149 H14C 108.8 . .
C150 C149 H14D 108.8 . .
C148 C149 H14D 108.8 . .
H14C C149 H14D 107.7 . .
C149 C150 C151 109(3) . .
C149 C150 H15A 109.8 . .
C151 C150 H15A 109.8 . .
C149 C150 H15B 109.8 . .
C151 C150 H15B 109.8 . .
H15A C150 H15B 108.3 . .
C150 C151 H15C 109.5 . .
C150 C151 H15D 109.5 . .
H15C C151 H15D 109.5 . .
C150 C151 H15E 109.5 . .
H15C C151 H15E 109.5 . .
H15D C151 H15E 109.5 . .
H15F C152 H15G 109.5 . .
H15F C152 H15H 109.5 . .
H15G C152 H15H 109.5 . .
C161 C160 C133 106.1(16) . .
C161 C160 H16A 110.5 . .
C133 C160 H16A 110.5 . .
C161 C160 H16B 110.5 . .
C133 C160 H16B 110.5 . .
H16A C160 H16B 108.7 . .
C160 C161 C162 102.9(18) . .
C160 C161 H16C 111.2 . .
C162 C161 H16C 111.2 . .
C160 C161 H16D 111.2 . .
C162 C161 H16D 111.2 . .
H16C C161 H16D 109.1 . .
C163 C162 C161 103.0(18) . .
C163 C162 H16E 111.2 . .
C161 C162 H16E 111.2 . .
C163 C162 H16F 111.2 . .
C161 C162 H16F 111.2 . .
H16E C162 H16F 109.1 . .
C162 C163 H16G 109.5 . .
C162 C163 H16H 109.5 . .
H16G C163 H16H 109.5 . .
C162 C163 H16I 109.5 . .
H16G C163 H16I 109.5 . .
H16H C163 H16I 109.5 . .
C16X C164 C165 113(3) . .
C16X C164 H16J 109.0 . .
C165 C164 H16J 109.0 . .
C16X C164 H16K 109.0 . .
C165 C164 H16K 109.1 . .
H16J C164 H16K 107.8 . .
C164 C165 H16L 109.5 . .
C164 C165 H16M 109.5 . .
H16L C165 H16M 109.5 . .
C164 C165 H16N 109.5 . .
H16L C165 H16N 109.5 . .
H16M C165 H16N 109.5 . .
C140 C170 C171 119(2) . .
C140 C170 H17A 107.7 . .
C171 C170 H17A 107.7 . .
C140 C170 H17B 107.7 . .
C171 C170 H17B 107.7 . .
H17A C170 H17B 107.1 . .
C172 C171 C170 104.8(18) . .
C172 C171 H17C 110.8 . .
C170 C171 H17C 110.8 . .
C172 C171 H17D 110.8 . .
C170 C171 H17D 110.8 . .
H17C C171 H17D 108.9 . .
C171 C172 C173 105.7(19) . .
C171 C172 H17E 110.6 . .
C173 C172 H17E 110.6 . .
C171 C172 H17F 110.6 . .
C173 C172 H17F 110.6 . .
H17E C172 H17F 108.7 . .
C172 C173 H17G 109.5 . .
C172 C173 H17H 109.5 . .
H17G C173 H17H 109.5 . .
C172 C173 H17I 109.5 . .
H17G C173 H17I 109.5 . .
H17H C173 H17I 109.5 . .
C175 C174 H17J 111.3 . .
C175 C174 H17K 111.3 . .
H17J C174 H17K 109.2 . .
C176 C175 C174 102(2) . .
C176 C175 H17L 111.3 . .
C174 C175 H17L 111.3 . .
C176 C175 H17M 111.3 . .
C174 C175 H17M 111.3 . .
H17L C175 H17M 109.2 . .
C175 C176 H17N 109.5 . .
C175 C176 H17O 109.5 . .
H17N C176 H17O 109.5 . .
C175 C176 H17P 109.5 . .
H17N C176 H17P 109.5 . .
H17O C176 H17P 109.5 . .
C147 C180 C183 120(2) . .
C147 C180 C181 112(2) . .
C147 C180 H18A 107.2 . .
C183 C180 H18A 107.2 . .
C147 C180 H18B 107.2 . .
C183 C180 H18B 107.2 . .
H18A C180 H18B 106.9 . .
C180 C181 C182 115(4) . .
C180 C181 H18C 108.5 . .
C182 C181 H18C 108.5 . .
C180 C181 H18D 108.5 . .
C182 C181 H18D 108.5 . .
H18C C181 H18D 107.5 . .
C181 C182 C186 112(4) . .
C181 C182 H18E 109.2 . .
C186 C182 H18E 109.2 . .
C181 C182 H18F 109.2 . .
C186 C182 H18F 109.2 . .
H18E C182 H18F 107.9 . .
C180 C183 C184 117(3) . .
C180 C183 H18G 108.1 . .
C184 C183 H18G 108.1 . .
C180 C183 H18H 108.1 . .
C184 C183 H18H 108.1 . .
H18G C183 H18H 107.3 . .
C183 C184 C185 105(3) . .
C183 C184 H18I 110.7 . .
C185 C184 H18I 110.7 . .
C183 C184 H18J 110.7 . .
C185 C184 H18J 110.7 . .
H18I C184 H18J 108.8 . .
C184 C185 H18K 109.5 . .
C184 C185 H18L 109.5 . .
H18K C185 H18L 109.5 . .
C184 C185 H18M 109.5 . .
H18K C185 H18M 109.5 . .
H18L C185 H18M 109.5 . .
C182 C186 H18N 109.5 . .
C182 C186 H18O 109.5 . .
H18N C186 H18O 109.5 . .
C182 C186 H18P 109.5 . .
H18N C186 H18P 109.5 . .
H18O C186 H18P 109.5 . .
O100 C201 C200 126(4) . .
C74' C73' H73C 110.0 . .
C74' C73' H73D 110.0 . .
H73C C73' H73D 108.4 . .
C73' C74' H74D 109.5 . .
C73' C74' H74E 109.5 . .
H74D C74' H74E 109.5 . .
C73' C74' H74F 109.5 . .
H74D C74' H74F 109.5 . .
H74E C74' H74F 109.5 . .
C96 C96' H96C 109.5 . .
C96 C96' H96D 109.5 . .
H96C C96' H96D 109.5 . .
C96 C96' H96E 109.5 . .
H96C C96' H96E 109.5 . .
H96D C96' H96E 109.5 . .
O30 O1S Cd2 99(2) 2_655 .
C164 C16X H16O 108.9 . .
C164 C16X H16P 109.0 . .
H16O C16X H16P 107.8 . .

loop_
_geom_bond_atom_site_label_1
_geom_bond_atom_site_label_2
_geom_bond_distance
_geom_bond_site_symmetry_2
Cd1 O8 2.235(15) .
Cd1 O20 2.237(14) .
Cd1 O7 2.399(13) .
Cd1 O21 2.405(13) .
Cd1 O56 2.42(5) .
Cd1 O55 2.48(7) .
Cd2 O1S 1.64(4) .
Cd2 O58 2.231(18) .
Cd2 O29 2.264(12) 2_655
Cd2 O61 2.297(17) .
Cd2 O11 2.302(14) .
Cd2 O10 2.421(13) .
Cd2 O30 2.422(13) 2_655
Cd2 O14 2.539(13) 2_655
Cd2 O59 2.562(17) .
Ga1 O18 1.900(11) .
Ga1 O1 1.923(11) .
Ga1 O2 1.954(11) .
Ga1 O17 1.977(11) .
Ga1 O37 2.017(13) .
Ga1 O38 2.082(14) .
Ga2 O40 1.903(12) .
Ga2 O26 1.940(11) .
Ga2 O2 1.970(12) .
Ga2 O3 1.982(11) .
Ga2 O39 1.983(13) .
Ga2 O25 2.017(11) .
Ga3 O27 1.908(12) .
Ga3 O16 1.935(11) .
Ga3 O17 1.972(11) .
Ga3 O26 1.996(11) .
Ga3 O41 2.016(12) .
Ga3 O42 2.083(14) .
Ga4 O43 1.838(12) .
Ga4 O36 1.944(11) .
Ga4 O5 1.968(12) .
Ga4 O4 1.972(11) .
Ga4 O44 1.974(13) .
Ga4 O35 1.982(12) .
Ga5 O45 1.946(15) .
Ga5 O24 1.950(13) .
Ga5 O34 1.952(12) .
Ga5 O35 1.963(12) .
Ga5 O46 1.968(14) .
Ga5 O23 1.975(13) .
Ga6 O47 1.752(16) .
Ga6 O22 1.912(13) .
Ga6 O6 1.918(12) .
Ga6 O23 1.948(12) .
Ga6 O5 2.001(12) .
Ga6 O48 2.176(16) .
Ga7 O31 1.913(14) 2_655
Ga7 O9 1.925(13) .
Ga7 O49 1.973(15) .
Ga7 O8 2.004(14) .
Ga7 O50 2.006(15) .
Ga7 O32 2.021(13) 2_655
Ga8 O51 1.498(13) .
Ga8 O20 1.915(15) .
Ga8 O7 1.939(14) .
Ga8 O21 1.948(15) .
Ga8 O8 1.991(16) .
Ga9 O54 1.906(14) .
Ga9 O20 1.930(14) .
Ga9 O32 1.943(13) 2_655
Ga9 O53 1.945(13) .
Ga9 O33 1.996(14) 2_655
Ga9 O19 1.996(13) .
O1 C2 1.31(2) .
O2 C3 1.44(2) .
O3 C4 1.36(2) .
O4 C9 1.41(2) .
O5 C10 1.41(2) .
O6 C11 1.34(2) .
O7 C16 1.40(2) .
O8 C17 1.39(2) .
O9 C18 1.36(2) .
O10 C23 1.39(2) .
O11 C24 1.32(3) .
O12 C25 1.35(2) .
O13 C46 1.45(2) .
O14 C47 1.36(2) .
O14 Cd2 2.539(13) 2_655
O15 C48 1.37(2) .
O16 C53 1.36(2) .
O17 C54 1.39(2) .
O18 C55 1.41(2) .
O19 C81 1.38(2) .
O20 C82 1.41(2) .
O21 C83 1.38(3) .
O22 C88 1.38(2) .
O23 C89 1.41(2) .
O24 C90 1.39(2) .
O25 C121 1.40(2) .
O26 C122 1.44(2) .
O27 C123 1.34(2) .
O28 C128 1.39(2) .
O29 C129 1.47(2) .
O29 Cd2 2.264(12) 2_655
O30 C130 1.41(2) .
O30 O1S 1.55(4) 2_655
O30 Cd2 2.422(13) 2_655
O31 C135 1.39(2) .
O31 Ga7 1.913(14) 2_655
O32 C136 1.41(2) .
O32 Ga9 1.943(13) 2_655
O32 Ga7 2.021(13) 2_655
O33 C137 1.42(2) .
O33 Ga9 1.996(14) 2_655
O34 C142 1.38(2) .
O35 C143 1.38(2) .
O36 C144 1.36(2) .
O48 N6 1.273(19) .
O56 N6 1.28(2) .
O57 N6 1.31(2) .
O58 N2 1.244(17) .
O59 N2 1.259(17) .
O60 N2 1.295(17) .
O61 N3 1.295(17) .
O62 N3 1.298(17) .
O63 N3 1.287(18) .
O100 C201 1.22(5) .
O101 N1 1.29(2) .
O102 N1 1.28(2) .
O103 N1 1.29(2) .
O117 O129 1.77(7) 4_545
O119 O126 1.21(3) 5_676
O119 O125 1.31(3) 5_676
O121 O123 1.09(5) 5_676
O122 O11X 1.27(10) 2_655
O123 O121 1.09(5) 5_676
O123 C205 1.37(5) .
O125 O119 1.31(3) 5_676
O126 O119 1.21(3) 5_676
O129 O117 1.77(7) 4
C1 C6 1.41(2) .
C1 C2 1.43(3) .
C1 C28 1.49(2) .
C2 C3 1.35(2) .
C3 C4 1.47(3) .
C4 C5 1.41(2) .
C5 C6 1.37(2) .
C5 C7 1.50(2) .
C6 H6 0.9500 .
C7 C29 1.52(2) .
C7 C8 1.56(2) .
C7 H7 1.0000 .
C8 C9 1.36(2) .
C8 C13 1.37(2) .
C9 C10 1.41(3) .
C10 C11 1.39(3) .
C11 C12 1.41(3) .
C12 C13 1.40(2) .
C12 C14 1.51(2) .
C13 H13 0.9500 .
C14 C33 1.53(2) .
C14 C15 1.58(2) .
C14 H14 1.0000 .
C15 C20 1.37(2) .
C15 C16 1.38(3) .
C16 C17 1.37(3) .
C17 C18 1.43(3) .
C18 C19 1.37(3) .
C19 C20 1.41(2) .
C19 C21 1.54(3) .
C20 H20 0.9500 .
C21 C22 1.53(3) .
C21 C37 1.54(2) .
C21 H21 1.0000 .
C22 C27 1.38(2) .
C22 C23 1.44(3) .
C23 C24 1.39(3) .
C24 C25 1.39(3) .
C25 C26 1.44(3) .
C26 C27 1.44(3) .
C26 C28 1.51(3) .
C27 H27 0.9500 .
C28 C41 1.51(2) .
C28 H28 1.0000 .
C29 C30 1.48(2) .
C29 H29A 0.9900 .
C29 H29B 0.9900 .
C30 C31 1.487(16) .
C30 H30A 0.9900 .
C30 H30B 0.9900 .
C31 C32 1.536(17) .
C31 H31A 0.9900 .
C31 H31B 0.9900 .
C32 H32A 0.9800 .
C32 H32B 0.9800 .
C32 H32C 0.9800 .
C33 C34 1.50(2) .
C33 H33A 0.9900 .
C33 H33B 0.9900 .
C34 C35 1.510(17) .
C34 H34A 0.9900 .
C34 H34B 0.9900 .
C35 C36 1.554(17) .
C35 H35A 0.9900 .
C35 H35B 0.9900 .
C36 H36A 0.9800 .
C36 H36B 0.9800 .
C36 H36C 0.9800 .
C37 C38 1.54(3) .
C37 H37A 0.9900 .
C37 H37B 0.9900 .
C38 C39 1.47(3) .
C38 H38A 0.9900 .
C38 H38B 0.9900 .
C39 C40 1.35(4) .
C39 H39A 0.9900 .
C39 H39B 0.9900 .
C40 H40A 0.9800 .
C40 H40B 0.9800 .
C40 H40C 0.9800 .
C41 C42 1.46(2) .
C41 H41A 0.9900 .
C41 H41B 0.9900 .
C42 C43 1.528(19) .
C42 H42A 0.9900 .
C42 H42B 0.9900 .
C43 C44 1.533(19) .
C43 H43A 0.9900 .
C43 H43B 0.9900 .
C44 H44A 0.9800 .
C44 H44B 0.9800 .
C44 H44C 0.9800 .
C45 C50 1.35(2) .
C45 C98 1.44(2) .
C45 C46 1.47(3) .
C46 C47 1.36(3) .
C47 C48 1.39(2) .
C48 C49 1.36(2) .
C49 C50 1.47(3) .
C49 C51 1.54(2) .
C50 H50 0.9500 .
C51 C58 1.533(16) .
C51 C52 1.60(3) .
C51 H51 1.0000 .
C52 C57 1.36(3) .
C52 C53 1.39(2) .
C53 C54 1.37(2) .
C54 C55 1.34(2) .
C55 C56 1.38(2) .
C56 C57 1.36(2) .
C56 C98 1.55(2) 2_655
C57 H57 0.9500 .
C58 C59 1.521(16) .
C58 H58A 0.9900 .
C58 H58B 0.9900 .
C59 C60 1.47(3) .
C59 H59A 0.9900 .
C59 H59B 0.9900 .
C60 C61 1.543(17) .
C60 H60A 0.9900 .
C60 H60B 0.9900 .
C61 H61A 0.9800 .
C61 H61B 0.9800 .
C61 H61C 0.9800 .
C70 C98 1.522(13) .
C70 C71 1.539(11) .
C70 H70A 0.9900 .
C70 H70B 0.9900 .
C71 C73 1.503(19) .
C71 H71A 0.9900 .
C71 H71B 0.9900 .
C73 C74 1.50(2) .
C73 H73A 0.9900 .
C73 H73B 0.9900 .
C74 H74A 0.9800 .
C74 H74B 0.9800 .
C74 H74C 0.9800 .
C80 C81 1.34(3) .
C80 C85 1.42(3) .
C80 C110 1.52(3) 2_655
C81 C82 1.36(3) .
C82 C83 1.40(3) .
C83 C84 1.45(3) .
C84 C85 1.36(3) .
C84 C86 1.49(3) .
C85 H85 0.9500 .
C86 C93 1.49(3) .
C86 C87 1.60(3) .
C86 H86 1.0000 .
C87 C88 1.41(3) .
C87 C92 1.43(3) .
C88 C89 1.32(3) .
C89 C90 1.37(3) .
C90 C91 1.40(3) .
C91 C92 1.32(3) .
C91 C110 1.53(3) .
C92 H92 0.9500 .
C93 C94 1.41(4) .
C93 H93A 0.9900 .
C93 H93B 0.9900 .
C94 C95 1.54(2) .
C94 H94A 0.9900 .
C94 H94B 0.9900 .
C95 C97 1.55(2) .
C95 H95A 0.9900 .
C95 H95B 0.9900 .
C96 C96' 1.56(2) .
C96 H96A 0.9900 .
C96 H96B 0.9900 .
C97 H97A 0.9800 .
C97 H97B 0.9800 .
C97 H97C 0.9800 .
C98 C56 1.55(2) 2_655
C98 H98 1.0000 .
C110 C80 1.52(3) 2_655
C110 C111 1.65(3) .
C110 H110 1.0000 .
C111 C112 1.61(3) .
C111 H11C 0.9900 .
C111 H11D 0.9900 .
C112 C113 1.54(3) .
C112 H11E 0.9900 .
C112 H11F 0.9900 .
C113 C114 1.44(3) .
C113 H11G 0.9900 .
C113 H11H 0.9900 .
C114 H11I 0.9800 .
C114 H11J 0.9800 .
C114 H11K 0.9800 .
C120 C125 1.37(2) .
C120 C121 1.38(2) .
C120 C147 1.50(3) .
C121 C122 1.30(3) .
C122 C123 1.47(3) .
C123 C124 1.43(3) .
C124 C125 1.36(3) .
C124 C126 1.54(3) .
C125 H125 0.9500 .
C126 C127 1.49(3) .
C126 C148 1.52(3) .
C126 H126 1.0000 .
C127 C128 1.37(3) .
C127 C132 1.40(3) .
C128 C129 1.38(3) .
C129 C130 1.38(3) .
C130 C131 1.43(3) .
C131 C132 1.38(2) .
C131 C133 1.56(3) .
C132 H132 0.9500 .
C133 C134 1.49(3) .
C133 C160 1.535(13) .
C133 H133 1.0000 .
C134 C139 1.38(3) .
C134 C135 1.40(3) .
C135 C136 1.35(3) .
C136 C137 1.39(3) .
C137 C138 1.43(3) .
C138 C139 1.35(3) .
C138 C140 1.53(3) .
C139 H139 0.9500 .
C140 C170 1.49(3) .
C140 C141 1.61(3) .
C140 H140 1.0000 .
C141 C146 1.37(3) .
C141 C142 1.44(3) .
C142 C143 1.33(3) .
C143 C144 1.37(3) .
C144 C145 1.44(3) .
C145 C146 1.41(3) .
C145 C147 1.51(3) .
C146 H146 0.9500 .
C147 C180 1.52(3) .
C147 H147 1.0000 .
C148 C149 1.527(18) .
C148 H14A 0.9900 .
C148 H14B 0.9900 .
C149 C150 1.520(19) .
C149 H14C 0.9900 .
C149 H14D 0.9900 .
C150 C151 1.54(2) .
C150 H15A 0.9900 .
C150 H15B 0.9900 .
C151 H15C 0.9800 .
C151 H15D 0.9800 .
C151 H15E 0.9800 .
C152 H15F 0.9800 .
C152 H15G 0.9800 .
C152 H15H 0.9800 .
C160 C161 1.53(2) .
C160 H16A 0.9900 .
C160 H16B 0.9900 .
C161 C162 1.55(2) .
C161 H16C 0.9900 .
C161 H16D 0.9900 .
C162 C163 1.53(2) .
C162 H16E 0.9900 .
C162 H16F 0.9900 .
C163 H16G 0.9800 .
C163 H16H 0.9800 .
C163 H16I 0.9800 .
C164 C16X 1.37(5) .
C164 C165 1.52(2) .
C164 H16J 0.9900 .
C164 H16K 0.9900 .
C165 H16L 0.9800 .
C165 H16M 0.9800 .
C165 H16N 0.9800 .
C170 C171 1.53(2) .
C170 H17A 0.9900 .
C170 H17B 0.9900 .
C171 C172 1.51(2) .
C171 H17C 0.9900 .
C171 H17D 0.9900 .
C172 C173 1.52(2) .
C172 H17E 0.9900 .
C172 H17F 0.9900 .
C173 H17G 0.9800 .
C173 H17H 0.9800 .
C173 H17I 0.9800 .
C174 C175 1.55(2) .
C174 H17J 0.9900 .
C174 H17K 0.9900 .
C175 C176 1.54(4) .
C175 H17L 0.9900 .
C175 H17M 0.9900 .
C176 H17N 0.9800 .
C176 H17O 0.9800 .
C176 H17P 0.9800 .
C180 C183 1.52(2) .
C180 C181 1.53(2) .
C180 H18A 0.9900 .
C180 H18B 0.9900 .
C181 C182 1.54(2) .
C181 H18C 0.9900 .
C181 H18D 0.9900 .
C182 C186 1.54(2) .
C182 H18E 0.9900 .
C182 H18F 0.9900 .
C183 C184 1.53(2) .
C183 H18G 0.9900 .
C183 H18H 0.9900 .
C184 C185 1.56(2) .
C184 H18I 0.9900 .
C184 H18J 0.9900 .
C185 H18K 0.9800 .
C185 H18L 0.9800 .
C185 H18M 0.9800 .
C186 H18N 0.9800 .
C186 H18O 0.9800 .
C186 H18P 0.9800 .
C200 C201 1.48(5) .
C73' C74' 1.56(2) .
C73' H73C 0.9900 .
C73' H73D 0.9900 .
C74' H74D 0.9800 .
C74' H74E 0.9800 .
C74' H74F 0.9800 .
C96' H96C 0.9800 .
C96' H96D 0.9800 .
C96' H96E 0.9800 .
O1S O30 1.55(4) 2_655
O11X O122 1.27(10) 2_655
C16X H16O 0.9900 .
C16X H16P 0.9900 .

loop_
_geom_torsion_atom_site_label_1
_geom_torsion_atom_site_label_2
_geom_torsion_atom_site_label_3
_geom_torsion_atom_site_label_4
_geom_torsion
_geom_torsion_site_symmetry_1
_geom_torsion_site_symmetry_4
Cd2 O58 N2 O59 -7(3) . .
Cd2 O58 N2 O60 172(2) . .
Cd2 O59 N2 O58 6(3) . .
Cd2 O59 N2 O60 -173(3) . .
Cd2 O61 N3 O63 -154(2) . .
Cd2 O61 N3 O62 33(4) . .
Ga6 O48 N6 O56 105(5) . .
Ga6 O48 N6 O57 -71(5) . .
Cd1 O56 N6 O48 28(5) . .
Cd1 O56 N6 O57 -157(4) . .
Ga1 O1 C2 C3 -2(2) . .
Ga1 O1 C2 C1 170.7(15) . .
C6 C1 C2 O1 -176.4(17) . .
C28 C1 C2 O1 3(3) . .
C6 C1 C2 C3 -4(3) . .
C28 C1 C2 C3 175.9(17) . .
O1 C2 C3 O2 -5(3) . .
C1 C2 C3 O2 -178.0(15) . .
O1 C2 C3 C4 174.3(17) . .
C1 C2 C3 C4 1(3) . .
Ga1 O2 C3 C2 8.1(19) . .
Ga2 O2 C3 C2 -178.7(14) . .
Ga1 O2 C3 C4 -170.9(12) . .
Ga2 O2 C3 C4 2.3(17) . .
Ga2 O3 C4 C5 175.4(14) . .
Ga2 O3 C4 C3 -5.2(18) . .
C2 C3 C4 O3 -176.8(17) . .
O2 C3 C4 O3 2(2) . .
C2 C3 C4 C5 3(3) . .
O2 C3 C4 C5 -178.5(14) . .
O3 C4 C5 C6 176.1(16) . .
C3 C4 C5 C6 -3(2) . .
O3 C4 C5 C7 -1(3) . .
C3 C4 C5 C7 179.3(15) . .
C4 C5 C6 C1 1(3) . .
C7 C5 C6 C1 178.1(16) . .
C2 C1 C6 C5 3(3) . .
C28 C1 C6 C5 -176.5(17) . .
C6 C5 C7 C29 39(2) . .
C4 C5 C7 C29 -143.8(17) . .
C6 C5 C7 C8 -93.5(19) . .
C4 C5 C7 C8 83.9(19) . .
C5 C7 C8 C9 -87(2) . .
C29 C7 C8 C9 137.7(17) . .
C5 C7 C8 C13 85.2(19) . .
C29 C7 C8 C13 -50(2) . .
C13 C8 C9 C10 8(3) . .
C7 C8 C9 C10 179.7(15) . .
C13 C8 C9 O4 -172.2(15) . .
C7 C8 C9 O4 0(3) . .
Ga4 O4 C9 C8 -177.3(14) . .
Ga4 O4 C9 C10 2.9(18) . .
C8 C9 C10 C11 -4(3) . .
O4 C9 C10 C11 176.0(15) . .
C8 C9 C10 O5 177.5(15) . .
O4 C9 C10 O5 -3(2) . .
Ga4 O5 C10 C11 -177.8(13) . .
Ga6 O5 C10 C11 6.1(19) . .
Ga4 O5 C10 C9 0.9(19) . .
Ga6 O5 C10 C9 -175.1(13) . .
Ga6 O6 C11 C10 -9(2) . .
Ga6 O6 C11 C12 175.7(14) . .
C9 C10 C11 O6 -177.1(16) . .
O5 C10 C11 O6 2(3) . .
C9 C10 C11 C12 -1(3) . .
O5 C10 C11 C12 177.3(15) . .
O6 C11 C12 C13 178.3(16) . .
C10 C11 C12 C13 3(3) . .
O6 C11 C12 C14 -3(3) . .
C10 C11 C12 C14 -178.0(15) . .
C9 C8 C13 C12 -6(3) . .
C7 C8 C13 C12 -178.3(15) . .
C11 C12 C13 C8 1(3) . .
C14 C12 C13 C8 -178.3(16) . .
C13 C12 C14 C33 41(2) . .
C11 C12 C14 C33 -138.6(17) . .
C13 C12 C14 C15 -91.0(19) . .
C11 C12 C14 C15 89.9(19) . .
C12 C14 C15 C20 94(2) . .
C33 C14 C15 C20 -38(3) . .
C12 C14 C15 C16 -86(2) . .
C33 C14 C15 C16 142.3(19) . .
C20 C15 C16 C17 2(3) . .
C14 C15 C16 C17 -178.1(18) . .
C20 C15 C16 O7 178.2(17) . .
C14 C15 C16 O7 -2(3) . .
Ga8 O7 C16 C17 5(2) . .
Cd1 O7 C16 C17 -28(2) . .
Ga8 O7 C16 C15 -170.9(16) . .
Cd1 O7 C16 C15 155.7(15) . .
C15 C16 C17 O8 177.5(18) . .
O7 C16 C17 O8 1(3) . .
C15 C16 C17 C18 -7(3) . .
O7 C16 C17 C18 176.5(18) . .
Ga8 O8 C17 C16 -7(2) . .
Ga7 O8 C17 C16 -174.2(16) . .
Cd1 O8 C17 C16 30(2) . .
Ga8 O8 C17 C18 177.7(16) . .
Ga7 O8 C17 C18 10(2) . .
Cd1 O8 C17 C18 -145.6(17) . .
Ga7 O9 C18 C19 162.5(17) . .
Ga7 O9 C18 C17 -13(2) . .
C16 C17 C18 O9 -173.7(18) . .
O8 C17 C18 O9 1(3) . .
C16 C17 C18 C19 10(3) . .
O8 C17 C18 C19 -174.9(18) . .
O9 C18 C19 C20 176.6(17) . .
C17 C18 C19 C20 -8(3) . .
O9 C18 C19 C21 2(3) . .
C17 C18 C19 C21 177.7(17) . .
C16 C15 C20 C19 0(3) . .
C14 C15 C20 C19 -179.8(17) . .
C18 C19 C20 C15 3(3) . .
C21 C19 C20 C15 176.9(17) . .
C18 C19 C21 C22 88(2) . .
C20 C19 C21 C22 -86(2) . .
C18 C19 C21 C37 -146.7(17) . .
C20 C19 C21 C37 39(2) . .
C37 C21 C22 C27 -38(2) . .
C19 C21 C22 C27 86(2) . .
C37 C21 C22 C23 143.1(17) . .
C19 C21 C22 C23 -93(2) . .
Cd2 O10 C23 C24 1.1(19) . .
Cd2 O10 C23 C22 -177.6(11) . .
C27 C22 C23 C24 6(3) . .
C21 C22 C23 C24 -175.0(18) . .
C27 C22 C23 O10 -175.4(14) . .
C21 C22 C23 O10 4(2) . .
Cd2 O11 C24 C23 7(3) . .
Cd2 O11 C24 C25 -177.5(15) . .
O10 C23 C24 O11 -5(3) . .
C22 C23 C24 O11 173.2(17) . .
O10 C23 C24 C25 178.8(15) . .
C22 C23 C24 C25 -3(3) . .
O11 C24 C25 O12 3(3) . .
C23 C24 C25 O12 178.9(16) . .
O11 C24 C25 C26 -179.2(18) . .
C23 C24 C25 C26 -3(3) . .
O12 C25 C26 C27 -177.2(15) . .
C24 C25 C26 C27 5(3) . .
O12 C25 C26 C28 4(3) . .
C24 C25 C26 C28 -173.5(18) . .
C23 C22 C27 C26 -4(2) . .
C21 C22 C27 C26 177.3(16) . .
C25 C26 C27 C22 -2(2) . .
C28 C26 C27 C22 177.4(16) . .
C6 C1 C28 C41 -33(3) . .
C2 C1 C28 C41 147.4(18) . .
C6 C1 C28 C26 96(2) . .
C2 C1 C28 C26 -84(2) . .
C25 C26 C28 C1 91(2) . .
C27 C26 C28 C1 -88(2) . .
C25 C26 C28 C41 -137.0(18) . .
C27 C26 C28 C41 44(2) . .
C5 C7 C29 C30 172.2(17) . .
C8 C7 C29 C30 -56(2) . .
C7 C29 C30 C31 -179.8(19) . .
C29 C30 C31 C32 180(2) . .
C12 C14 C33 C34 58(2) . .
C15 C14 C33 C34 -175.4(16) . .
C14 C33 C34 C35 171.3(18) . .
C33 C34 C35 C36 175.9(19) . .
C22 C21 C37 C38 -64(2) . .
C19 C21 C37 C38 173.4(17) . .
C21 C37 C38 C39 178(2) . .
C37 C38 C39 C40 176(3) . .
C1 C28 C41 C42 -171(2) . .
C26 C28 C41 C42 61(3) . .
C28 C41 C42 C43 177(3) . .
C41 C42 C43 C44 178(4) . .
C50 C45 C46 C47 -6(2) . .
C98 C45 C46 C47 173.7(17) . .
C50 C45 C46 O13 178.5(14) . .
C98 C45 C46 O13 -2(2) . .
Cd2 O14 C47 C46 -92(2) 2_655 .
Cd2 O14 C47 C48 90(2) 2_655 .
O13 C46 C47 O14 2(2) . .
C45 C46 C47 O14 -173.8(15) . .
O13 C46 C47 C48 -179.5(14) . .
C45 C46 C47 C48 4(3) . .
O14 C47 C48 C49 179.0(16) . .
C46 C47 C48 C49 1(3) . .
O14 C47 C48 O15 -6(2) . .
C46 C47 C48 O15 176.1(15) . .
O15 C48 C49 C50 -178.9(14) . .
C47 C48 C49 C50 -4(3) . .
O15 C48 C49 C51 5(3) . .
C47 C48 C49 C51 -179.5(15) . .
C98 C45 C50 C49 -177.1(16) . .
C46 C45 C50 C49 2(2) . .
C48 C49 C50 C45 2(3) . .
C51 C49 C50 C45 178.1(15) . .
C48 C49 C51 C58 -155.8(19) . .
C50 C49 C51 C58 29(2) . .
C48 C49 C51 C52 78(2) . .
C50 C49 C51 C52 -97.8(18) . .
C58 C51 C52 C57 -43(2) . .
C49 C51 C52 C57 85(2) . .
C58 C51 C52 C53 139.0(16) . .
C49 C51 C52 C53 -93.5(19) . .
Ga3 O16 C53 C54 6.1(18) . .
Ga3 O16 C53 C52 -172.3(13) . .
C57 C52 C53 O16 -178.1(15) . .
C51 C52 C53 O16 0(2) . .
C57 C52 C53 C54 4(2) . .
C51 C52 C53 C54 -178.3(14) . .
O16 C53 C54 C55 179.0(15) . .
C52 C53 C54 C55 -3(3) . .
O16 C53 C54 O17 2(2) . .
C52 C53 C54 O17 -179.7(14) . .
Ga3 O17 C54 C55 174.5(14) . .
Ga1 O17 C54 C55 4.3(19) . .
Ga3 O17 C54 C53 -8.4(18) . .
Ga1 O17 C54 C53 -178.6(13) . .
C53 C54 C55 C56 0(3) . .
O17 C54 C55 C56 177.1(15) . .
C53 C54 C55 O18 -178.7(14) . .
O17 C54 C55 O18 -2(2) . .
Ga1 O18 C55 C54 -2.1(18) . .
Ga1 O18 C55 C56 179.1(13) . .
C54 C55 C56 C57 1(3) . .
O18 C55 C56 C57 -179.9(15) . .
C54 C55 C56 C98 -176.2(16) . 2_655
O18 C55 C56 C98 2(3) . 2_655
C53 C52 C57 C56 -2(3) . .
C51 C52 C57 C56 179.8(15) . .
C55 C56 C57 C52 0(3) . .
C98 C56 C57 C52 177.3(16) 2_655 .
C49 C51 C58 C59 168.0(19) . .
C52 C51 C58 C59 -68(2) . .
C51 C58 C59 C60 -176(2) . .
C58 C59 C60 C61 179(3) . .
C98 C70 C71 C73 60(3) . .
C70 C71 C73 C74 71(3) . .
C85 C80 C81 C82 -1(3) . .
C110 C80 C81 C82 178.6(17) 2_655 .
C85 C80 C81 O19 178.8(16) . .
C110 C80 C81 O19 -2(3) 2_655 .
Ga9 O19 C81 C80 -176.6(14) . .
Ga9 O19 C81 C82 3.0(19) . .
C80 C81 C82 C83 -2(3) . .
O19 C81 C82 C83 178.1(16) . .
C80 C81 C82 O20 -177.2(15) . .
O19 C81 C82 O20 3(2) . .
Ga8 O20 C82 C81 -177.7(14) . .
Ga9 O20 C82 C81 -7.6(19) . .
Cd1 O20 C82 C81 145.4(15) . .
Ga8 O20 C82 C83 6.8(18) . .
Ga9 O20 C82 C83 177.0(13) . .
Cd1 O20 C82 C83 -30.0(18) . .
Ga8 O21 C83 C82 -4(2) . .
Cd1 O21 C83 C82 29.0(19) . .
Ga8 O21 C83 C84 175.0(15) . .
Cd1 O21 C83 C84 -151.6(16) . .
C81 C82 C83 O21 -176.9(16) . .
O20 C82 C83 O21 -2(2) . .
C81 C82 C83 C84 4(3) . .
O20 C82 C83 C84 179.0(15) . .
O21 C83 C84 C85 178.4(17) . .
C82 C83 C84 C85 -2(3) . .
O21 C83 C84 C86 0(3) . .
C82 C83 C84 C86 179.5(16) . .
C83 C84 C85 C80 0(3) . .
C86 C84 C85 C80 177.6(17) . .
C81 C80 C85 C84 2(3) . .
C110 C80 C85 C84 -177.3(17) 2_655 .
C85 C84 C86 C93 30(3) . .
C83 C84 C86 C93 -151.9(18) . .
C85 C84 C86 C87 -96(2) . .
C83 C84 C86 C87 82(2) . .
C93 C86 C87 C88 142(2) . .
C84 C86 C87 C88 -92(2) . .
C93 C86 C87 C92 -43(3) . .
C84 C86 C87 C92 83(2) . .
Ga6 O22 C88 C89 1(2) . .
Ga6 O22 C88 C87 -179.3(16) . .
C92 C87 C88 C89 2(3) . .
C86 C87 C88 C89 177.3(18) . .
C92 C87 C88 O22 -178.1(17) . .
C86 C87 C88 O22 -3(3) . .
O22 C88 C89 C90 173.7(18) . .
C87 C88 C89 C90 -6(3) . .
O22 C88 C89 O23 -1(3) . .
C87 C88 C89 O23 179.1(16) . .
Ga6 O23 C89 C88 1(2) . .
Ga5 O23 C89 C88 172.5(15) . .
Ga6 O23 C89 C90 -174.4(14) . .
Ga5 O23 C89 C90 -3(2) . .
C88 C89 C90 O24 -173.0(18) . .
O23 C89 C90 O24 2(3) . .
C88 C89 C90 C91 8(3) . .
O23 C89 C90 C91 -177.5(17) . .
Ga5 O24 C90 C89 0(2) . .
Ga5 O24 C90 C91 179.3(15) . .
C89 C90 C91 C92 -4(3) . .
O24 C90 C91 C92 176.3(17) . .
C89 C90 C91 C110 178.2(19) . .
O24 C90 C91 C110 -1(3) . .
C90 C91 C92 C87 0(3) . .
C110 C91 C92 C87 177.7(19) . .
C88 C87 C92 C91 1(3) . .
C86 C87 C92 C91 -174(2) . .
C84 C86 C93 C94 173(2) . .
C87 C86 C93 C94 -62(3) . .
C86 C93 C94 C95 -49(3) . .
C93 C94 C95 C97 -72(6) . .
C50 C45 C98 C70 -32(3) . .
C46 C45 C98 C70 148.9(17) . .
C50 C45 C98 C56 99(2) . 2_655
C46 C45 C98 C56 -80(2) . 2_655
C71 C70 C98 C45 -177.4(17) . .
C71 C70 C98 C56 55(2) . 2_655
C92 C91 C110 C80 -86(3) . 2_655
C90 C91 C110 C80 91(3) . 2_655
C92 C91 C110 C111 43(3) . .
C90 C91 C110 C111 -139(2) . .
C80 C110 C111 C112 -71(3) 2_655 .
C91 C110 C111 C112 164(2) . .
C110 C111 C112 C113 -164(2) . .
C111 C112 C113 C114 -177(2) . .
C125 C120 C121 C122 0(3) . .
C147 C120 C121 C122 -179.6(18) . .
C125 C120 C121 O25 -175.7(16) . .
C147 C120 C121 O25 5(3) . .
Ga2 O25 C121 C122 0(2) . .
Ga2 O25 C121 C120 176.2(15) . .
C120 C121 C122 O26 178.7(16) . .
O25 C121 C122 O26 -5(3) . .
C120 C121 C122 C123 -2(3) . .
O25 C121 C122 C123 173.9(17) . .
Ga2 O26 C122 C121 7(2) . .
Ga3 O26 C122 C121 166.4(17) . .
Ga2 O26 C122 C123 -172.2(13) . .
Ga3 O26 C122 C123 -13.0(18) . .
Ga3 O27 C123 C124 -169.2(16) . .
Ga3 O27 C123 C122 8(2) . .
C121 C122 C123 O27 -175.4(19) . .
O26 C122 C123 O27 4(2) . .
C121 C122 C123 C124 2(3) . .
O26 C122 C123 C124 -178.6(15) . .
O27 C123 C124 C125 177.1(18) . .
C122 C123 C124 C125 0(3) . .
O27 C123 C124 C126 2(3) . .
C122 C123 C124 C126 -175.3(16) . .
C123 C124 C125 C120 -2(3) . .
C126 C124 C125 C120 172.7(18) . .
C121 C120 C125 C124 2(3) . .
C147 C120 C125 C124 -178.4(18) . .
C125 C124 C126 C127 -90(2) . .
C123 C124 C126 C127 85(2) . .
C125 C124 C126 C148 37(3) . .
C123 C124 C126 C148 -147.6(19) . .
C148 C126 C127 C128 142(2) . .
C124 C126 C127 C128 -91(2) . .
C148 C126 C127 C132 -36(3) . .
C124 C126 C127 C132 92(2) . .
C132 C127 C128 C129 -7(3) . .
C126 C127 C128 C129 175.4(16) . .
C132 C127 C128 O28 175.0(15) . .
C126 C127 C128 O28 -3(3) . .
C127 C128 C129 C130 5(3) . .
O28 C128 C129 C130 -176.3(16) . .
C127 C128 C129 O29 -174.7(16) . .
O28 C128 C129 O29 4(2) . .
Cd2 O29 C129 C130 12(2) 2_655 .
Cd2 O29 C129 C128 -168.2(13) 2_655 .
C128 C129 C130 O30 177.7(15) . .
O29 C129 C130 O30 -2(2) . .
C128 C129 C130 C131 0(3) . .
O29 C129 C130 C131 179.9(15) . .
O1S O30 C130 C129 27(4) 2_655 .
Cd2 O30 C130 C129 -7.6(19) 2_655 .
O1S O30 C130 C131 -156(3) 2_655 .
Cd2 O30 C130 C131 170.1(13) 2_655 .
C129 C130 C131 C132 -3(2) . .
O30 C130 C131 C132 179.4(15) . .
C129 C130 C131 C133 178.2(16) . .
O30 C130 C131 C133 1(3) . .
C130 C131 C132 C127 1(3) . .
C133 C131 C132 C127 -179.9(17) . .
C128 C127 C132 C131 3(3) . .
C126 C127 C132 C131 -178.8(17) . .
C132 C131 C133 C134 -92(2) . .
C130 C131 C133 C134 87(2) . .
C132 C131 C133 C160 41(3) . .
C130 C131 C133 C160 -140.2(19) . .
C160 C133 C134 C139 -39(2) . .
C131 C133 C134 C139 91(2) . .
C160 C133 C134 C135 140.5(19) . .
C131 C133 C134 C135 -90(2) . .
Ga7 O31 C135 C136 2(2) 2_655 .
Ga7 O31 C135 C134 -175.7(15) 2_655 .
C139 C134 C135 C136 2(3) . .
C133 C134 C135 C136 -176.8(18) . .
C139 C134 C135 O31 179.6(17) . .
C133 C134 C135 O31 0(3) . .
O31 C135 C136 C137 176.9(17) . .
C134 C135 C136 C137 -6(3) . .
O31 C135 C136 O32 0(3) . .
C134 C135 C136 O32 176.9(16) . .
Ga9 O32 C136 C135 175.1(15) 2_655 .
Ga7 O32 C136 C135 -1(2) 2_655 .
Ga9 O32 C136 C137 -2(2) 2_655 .
Ga7 O32 C136 C137 -178.2(16) 2_655 .
C135 C136 C137 O33 -175.4(18) . .
O32 C136 C137 O33 2(3) . .
C135 C136 C137 C138 5(3) . .
O32 C136 C137 C138 -177.9(18) . .
Ga9 O33 C137 C136 0(2) 2_655 .
Ga9 O33 C137 C138 179.3(16) 2_655 .
C136 C137 C138 C139 0(3) . .
O33 C137 C138 C139 180.0(18) . .
C136 C137 C138 C140 178.2(18) . .
O33 C137 C138 C140 -2(3) . .
C137 C138 C139 C134 -3(3) . .
C140 C138 C139 C134 178.6(19) . .
C135 C134 C139 C138 2(3) . .
C133 C134 C139 C138 -178.6(18) . .
C139 C138 C140 C170 33(3) . .
C137 C138 C140 C170 -145(2) . .
C139 C138 C140 C141 -89(3) . .
C137 C138 C140 C141 92(2) . .
C170 C140 C141 C146 -29(3) . .
C138 C140 C141 C146 94(2) . .
C170 C140 C141 C142 145.4(19) . .
C138 C140 C141 C142 -92(2) . .
Ga5 O34 C142 C143 8(2) . .
Ga5 O34 C142 C141 -175.4(16) . .
C146 C141 C142 C143 -3(3) . .
C140 C141 C142 C143 -178.1(18) . .
C146 C141 C142 O34 179.8(19) . .
C140 C141 C142 O34 5(3) . .
O34 C142 C143 C144 175.1(18) . .
C141 C142 C143 C144 -2(3) . .
O34 C142 C143 O35 -5(3) . .
C141 C142 C143 O35 178.5(18) . .
Ga5 O35 C143 C142 -1(2) . .
Ga4 O35 C143 C142 174.5(16) . .
Ga5 O35 C143 C144 179.2(14) . .
Ga4 O35 C143 C144 -5(2) . .
Ga4 O36 C144 C143 -2(2) . .
Ga4 O36 C144 C145 178.4(13) . .
C142 C143 C144 O36 -174.9(18) . .
O35 C143 C144 O36 5(3) . .
C142 C143 C144 C145 5(3) . .
O35 C143 C144 C145 -175.2(15) . .
O36 C144 C145 C146 176.9(16) . .
C143 C144 C145 C146 -3(3) . .
O36 C144 C145 C147 3(3) . .
C143 C144 C145 C147 -176.7(18) . .
C142 C141 C146 C145 5(3) . .
C140 C141 C146 C145 179.5(17) . .
C144 C145 C146 C141 -2(3) . .
C147 C145 C146 C141 171.6(19) . .
C125 C120 C147 C145 92(2) . .
C121 C120 C147 C145 -88(2) . .
C125 C120 C147 C180 -35(3) . .
C121 C120 C147 C180 144(2) . .
C146 C145 C147 C120 -89(2) . .
C144 C145 C147 C120 84(2) . .
C146 C145 C147 C180 43(3) . .
C144 C145 C147 C180 -143.7(19) . .
C127 C126 C148 C149 -176(2) . .
C124 C126 C148 C149 58(3) . .
C126 C148 C149 C150 53(3) . .
C148 C149 C150 C151 171(3) . .
C134 C133 C160 C161 -62(2) . .
C131 C133 C160 C161 170.8(19) . .
C133 C160 C161 C162 -91(4) . .
C160 C161 C162 C163 -172(4) . .
C138 C140 C170 C171 -179(2) . .
C141 C140 C170 C171 -60(3) . .
C140 C170 C171 C172 -50(4) . .
C170 C171 C172 C173 -83(4) . .
C120 C147 C180 C183 -168(3) . .
C145 C147 C180 C183 63(4) . .
C120 C147 C180 C181 -60(4) . .
C145 C147 C180 C181 171(3) . .
C147 C180 C181 C182 -173(4) . .
C183 C180 C181 C182 -49(5) . .
C180 C181 C182 C186 -66(7) . .
C147 C180 C183 C184 172(4) . .
C181 C180 C183 C184 54(5) . .
C180 C183 C184 C185 -176(4) . .
O58 Cd2 O1S O30 -72.8(18) . 2_655
O29 Cd2 O1S O30 35(2) 2_655 2_655
O61 Cd2 O1S O30 122(2) . 2_655
O11 Cd2 O1S O30 -162.2(11) . 2_655
O10 Cd2 O1S O30 -141(3) . 2_655
O14 Cd2 O1S O30 105.5(19) 2_655 2_655
O59 Cd2 O1S O30 -49(3) . 2_655
